data_7043497
loop_
_publ_author_name
'Barroso, Sonia'
'Coelho, Ana M.'
'Ad\~ao, Pedro'
'Calhorda, Maria Jose'
'Martins, Ana M.'

_publ_section_title
;
 Radical reactions of diamine bis(phenolate) vanadium(III) complexes.
 Solid state binding of O2 to form a vanadium(V) peroxo complex
;
_journal_name_full 'Dalton Trans.'
_journal_paper_doi 10.1039/C7DT01699A
_journal_year 2017
_chemical_absolute_configuration syn
_chemical_formula_moiety 'C40 H65 N2 O4 V'
_chemical_formula_sum 'C40 H65 N2 O4 V'
_chemical_formula_weight 688.88
_space_group_crystal_system monoclinic
_space_group_IT_number 4
_space_group_name_Hall 'P 2yb'
_space_group_name_H-M_alt 'P 1 21 1'
_symmetry_space_group_name_Hall 'P 2yb'
_symmetry_space_group_name_H-M 'P 1 21 1'
_atom_sites_solution_hydrogens geom
_audit_creation_method SHELXL-2016/6
_audit_update_record
;
2017-06-28 deposited with the CCDC.
2017-06-30 downloaded from the CCDC.
;
_cell_angle_alpha 90
_cell_angle_beta 100.875(2)
_cell_angle_gamma 90
_cell_formula_units_Z 8
_cell_length_a 15.5180(11)
_cell_length_b 23.5210(10)
_cell_length_c 21.8270(10)
_cell_measurement_reflns_used 8434
_cell_measurement_temperature 293(2)
_cell_measurement_theta_max 24.20
_cell_measurement_theta_min 2.19
_cell_volume 7823.8(7)
_computing_cell_refinement 'Bruker SMART'
_computing_data_collection 'Bruker SMART'
_computing_data_reduction 'Bruker SAINT'
_computing_molecular_graphics 'Ortep3 for Windows v2.0 (L.J. Farrugia, J. Appl. Cryst. (1997) 30, 565)'
_computing_publication_material 'enCIFer v1.6'
_computing_structure_refinement 'SHELXL-2016/6 (Sheldrick, 2016)'
_computing_structure_solution 'Sir2004 (M.C. Burla et al, 2005)'
_diffrn_ambient_temperature 293(2)
_diffrn_measured_fraction_theta_full 0.991
_diffrn_measured_fraction_theta_max 0.991
_diffrn_measurement_device_type 'CCD area detector'
_diffrn_measurement_method 'phi and omega scans'
_diffrn_radiation_type MoK\a
_diffrn_radiation_wavelength 0.71073
_diffrn_reflns_av_R_equivalents 0.0482
_diffrn_reflns_av_unetI/netI 0.0921
_diffrn_reflns_Laue_measured_fraction_full 0.991
_diffrn_reflns_Laue_measured_fraction_max 0.991
_diffrn_reflns_limit_h_max 18
_diffrn_reflns_limit_h_min -13
_diffrn_reflns_limit_k_max 28
_diffrn_reflns_limit_k_min -27
_diffrn_reflns_limit_l_max 25
_diffrn_reflns_limit_l_min -26
_diffrn_reflns_number 48637
_diffrn_reflns_point_group_measured_fraction_full 0.893
_diffrn_reflns_point_group_measured_fraction_max 0.893
_diffrn_reflns_theta_full 25.108
_diffrn_reflns_theta_max 25.108
_diffrn_reflns_theta_min 1.979
_diffrn_source 'fine-focus sealed tube'
_exptl_absorpt_coefficient_mu 0.293
_exptl_absorpt_correction_T_max 0.9884
_exptl_absorpt_correction_T_min 0.9491
_exptl_absorpt_correction_type multi-scan
_exptl_absorpt_process_details 'SADABS,  G. M. Sheldrick, 1996'
_exptl_crystal_colour brown
_exptl_crystal_density_diffrn 1.170
_exptl_crystal_description block
_exptl_crystal_F_000 2992
_exptl_crystal_size_max 0.180
_exptl_crystal_size_mid 0.180
_exptl_crystal_size_min 0.040
_refine_diff_density_max 0.428
_refine_diff_density_min -0.316
_refine_diff_density_rms 0.052
_refine_ls_abs_structure_details
;
 Flack x determined using 6772 quotients [(I+)-(I-)]/[(I+)+(I-)]
 (Parsons, Flack and Wagner, Acta Cryst. B69 (2013) 249-259).
;
_refine_ls_abs_structure_Flack -0.004(10)
_refine_ls_extinction_method none
_refine_ls_goodness_of_fit_ref 0.976
_refine_ls_hydrogen_treatment constr
_refine_ls_matrix_type full
_refine_ls_number_parameters 1713
_refine_ls_number_reflns 24927
_refine_ls_number_restraints 43
_refine_ls_restrained_S_all 0.980
_refine_ls_R_factor_all 0.0761
_refine_ls_R_factor_gt 0.0492
_refine_ls_shift/su_max 0.008
_refine_ls_shift/su_mean 0.000
_refine_ls_structure_factor_coef Fsqd
_refine_ls_weighting_details 'w=1/[\s^2^(Fo^2^)+(0.0436P)^2^] where P=(Fo^2^+2Fc^2^)/3'
_refine_ls_weighting_scheme calc
_refine_ls_wR_factor_gt 0.0965
_refine_ls_wR_factor_ref 0.1046
_reflns_Friedel_coverage 0.756
_reflns_Friedel_fraction_full 0.790
_reflns_Friedel_fraction_max 0.790
_reflns_number_gt 18919
_reflns_number_total 24927
_reflns_threshold_expression 'I > 2\s(I)'
_cod_data_source_file c7dt01699a2.cif
_cod_data_source_block 8
_cod_database_code 7043497
_shelx_shelxl_version_number 2016/6
_shelx_space_group_comment
;
The symmetry employed for this shelxl refinement is uniquely defined
by the following loop, which should always be used as a source of
symmetry information in preference to the above space-group names.
They are only intended as comments.
;
_shelx_estimated_absorpt_t_min 0.949
_shelx_estimated_absorpt_t_max 0.988

loop_
_space_group_symop_operation_xyz
'x, y, z'
'-x, y+1/2, -z'

loop_
_atom_site_label
_atom_site_type_symbol
_atom_site_fract_x
_atom_site_fract_y
_atom_site_fract_z
_atom_site_U_iso_or_equiv
_atom_site_adp_type
_atom_site_occupancy
_atom_site_site_symmetry_order
_atom_site_calc_flag
_atom_site_refinement_flags_posn
_atom_site_refinement_flags_adp
_atom_site_refinement_flags_occupancy
_atom_site_disorder_assembly
_atom_site_disorder_group
V2 V 0.31163(5) 0.56920(4) 0.96084(4) 0.0210(2) Uani 1 1 d . . . . .
V1 V 0.74220(5) 0.38125(4) 0.93595(3) 0.0186(2) Uani 1 1 d . . . . .
V4 V 0.12785(6) 0.46995(4) 0.56043(4) 0.0238(2) Uani 1 1 d . . . . .
V3 V 0.24667(6) 0.16720(4) 0.45048(4) 0.0233(2) Uani 1 1 d . . . . .
O1 O 0.7658(2) 0.39410(14) 1.02335(13) 0.0173(8) Uani 1 1 d . . . . .
O202 O 0.2938(2) 0.15619(15) 0.53666(13) 0.0235(8) Uani 1 1 d . . . . .
O2 O 0.7244(2) 0.34292(14) 0.85724(13) 0.0202(8) Uani 1 1 d . . . . .
O101 O 0.4067(2) 0.57438(16) 0.91695(14) 0.0244(8) Uani 1 1 d . . . . .
O3 O 0.8089(2) 0.43643(15) 0.91515(13) 0.0230(8) Uani 1 1 d . . . . .
O201 O 0.2076(2) 0.20440(16) 0.37352(14) 0.0245(9) Uani 1 1 d . . . . .
O303 O 0.2139(2) 0.47332(16) 0.62668(14) 0.0272(9) Uani 1 1 d . . . . .
O103 O 0.2314(2) 0.55981(15) 0.89291(14) 0.0239(8) Uani 1 1 d . . . . .
O102 O 0.2434(2) 0.54532(14) 1.02042(14) 0.0215(8) Uani 1 1 d . . . . .
O301 O 0.1969(2) 0.49718(15) 0.50283(14) 0.0254(9) Uani 1 1 d . . . . .
O304 O 0.1228(2) 0.40626(15) 0.53521(14) 0.0274(9) Uani 1 1 d . . . . .
O302 O 0.0339(2) 0.46314(16) 0.60440(14) 0.0258(8) Uani 1 1 d . . . . .
O104 O 0.3120(2) 0.63493(15) 0.97874(14) 0.0252(8) Uani 1 1 d . . . . .
O4 O 0.6442(2) 0.40422(14) 0.92547(13) 0.0228(8) Uani 1 1 d . . . . .
O203 O 0.3174(2) 0.11994(16) 0.42059(14) 0.0290(9) Uani 1 1 d . . . . .
N301 N 0.0231(3) 0.50124(19) 0.48375(18) 0.0246(10) Uani 1 1 d . . . . .
N1 N 0.7146(3) 0.29496(18) 0.97224(16) 0.0188(10) Uani 1 1 d . . . . .
N201 N 0.1976(3) 0.24883(18) 0.48382(17) 0.0209(10) Uani 1 1 d . . . . .
N102 N 0.3316(3) 0.46538(19) 0.95421(18) 0.0258(10) Uani 1 1 d . . . . .
C14 C 0.4816(3) 0.2644(2) 0.7975(2) 0.0208(12) Uani 1 1 d . . . . .
N2 N 0.8849(3) 0.33207(18) 0.95820(17) 0.0221(10) Uani 1 1 d . . . . .
C11 C 0.6455(3) 0.3182(2) 0.8346(2) 0.0177(12) Uani 1 1 d . . . . .
N101 N 0.4244(3) 0.54831(18) 1.03712(17) 0.0223(10) Uani 1 1 d . . . . .
O204 O 0.1569(2) 0.13392(16) 0.45077(14) 0.0282(9) Uani 1 1 d . . . . .
C211 C 0.1283(3) 0.2267(2) 0.3497(2) 0.0230(12) Uani 1 1 d . . . . .
C213 C 0.0164(3) 0.2521(2) 0.2615(2) 0.0227(13) Uani 1 1 d . . . . .
H213 H -0.003833 0.252011 0.218563 0.027 Uiso 1 1 calc R U . . .
N302 N 0.1154(3) 0.5706(2) 0.58155(18) 0.0297(11) Uani 1 1 d . . . . .
C16 C 0.6213(3) 0.2731(2) 0.86896(19) 0.0165(11) Uani 1 1 d . . . . .
C111 C 0.4772(3) 0.6097(2) 0.9298(2) 0.0244(13) Uani 1 1 d . . . . .
C1 C 0.7930(3) 0.2742(2) 1.0162(2) 0.0234(13) Uani 1 1 d . . . . .
H1A H 0.782815 0.235201 1.027531 0.028 Uiso 1 1 calc R U . . .
H1B H 0.800941 0.296912 1.053865 0.028 Uiso 1 1 calc R U . . .
C215 C -0.0012(3) 0.2796(2) 0.3622(2) 0.0252(13) Uani 1 1 d . . . . .
H215 H -0.033347 0.297692 0.388464 0.030 Uiso 1 1 calc R U . . .
C22 C 0.7066(3) 0.4320(2) 1.1087(2) 0.0226(12) Uani 1 1 d . . . . .
C13 C 0.5107(3) 0.3080(2) 0.7632(2) 0.0220(12) Uani 1 1 d . . . . .
H13 H 0.472776 0.319865 0.727232 0.026 Uiso 1 1 calc R U . . .
C15 C 0.5396(3) 0.2474(2) 0.8506(2) 0.0204(12) Uani 1 1 d . . . . .
H15 H 0.523509 0.218102 0.874743 0.025 Uiso 1 1 calc R U . . .
C216 C 0.0776(3) 0.2531(2) 0.3882(2) 0.0218(12) Uani 1 1 d . . . . .
C2 C 0.8770(3) 0.2765(2) 0.9892(2) 0.0213(12) Uani 1 1 d . . . . .
H2 H 0.876816 0.245618 0.959121 0.026 Uiso 1 1 calc R U . . .
N202 N 0.3730(3) 0.2345(2) 0.46336(17) 0.0262(11) Uani 1 1 d . . . . .
C121 C 0.2478(3) 0.5723(2) 1.0760(2) 0.0218(12) Uani 1 1 d . . . . .
C217 C 0.1018(3) 0.2534(2) 0.4585(2) 0.0250(13) Uani 1 1 d . . . . .
H21A H 0.080103 0.288243 0.473920 0.030 Uiso 1 1 calc R U . . .
H21B H 0.072171 0.221913 0.474518 0.030 Uiso 1 1 calc R U . . .
C31 C 0.6166(3) 0.3818(2) 0.7362(2) 0.0218(12) Uani 1 1 d . . . . .
C314 C 0.1838(3) 0.4472(2) 0.3173(2) 0.0261(13) Uani 1 1 d . . . . .
C322 C -0.0630(3) 0.3871(2) 0.6228(2) 0.0258(13) Uani 1 1 d . . . . .
C311 C 0.1933(3) 0.4800(2) 0.4435(2) 0.0239(13) Uani 1 1 d . . . . .
C124 C 0.2726(3) 0.6287(2) 1.1918(2) 0.0244(13) Uani 1 1 d . . . . .
C27 C 0.6411(3) 0.3001(2) 1.0068(2) 0.0209(12) Uani 1 1 d . . . . .
H27A H 0.632167 0.263253 1.024507 0.025 Uiso 1 1 calc R U . . .
H27B H 0.588252 0.309221 0.977032 0.025 Uiso 1 1 calc R U . . .
C325 C -0.1596(3) 0.4079(2) 0.5027(2) 0.0266(13) Uani 1 1 d . . . . .
H325 H -0.191841 0.415402 0.463168 0.032 Uiso 1 1 calc R U . . .
C21 C 0.7078(3) 0.3899(2) 1.06222(19) 0.0190(12) Uani 1 1 d . . . . .
C122 C 0.1742(3) 0.5955(2) 1.0955(2) 0.0205(12) Uani 1 1 d . . . . .
C312 C 0.2707(3) 0.4778(2) 0.4176(2) 0.0248(13) Uani 1 1 d . . . . .
C61 C 0.5348(3) 0.3680(2) 1.1971(2) 0.0309(15) Uani 1 1 d D . . . .
C26 C 0.6514(3) 0.3433(2) 1.0584(2) 0.0213(12) Uani 1 1 d . . . . .
C321 C -0.0372(3) 0.4297(2) 0.5855(2) 0.0253(13) Uani 1 1 d . . . . .
C41 C 0.3897(3) 0.2388(2) 0.7765(2) 0.0275(13) Uani 1 1 d . . . . .
C225 C 0.1267(3) 0.1975(2) 0.6236(2) 0.0262(13) Uani 1 1 d . . . . .
H225 H 0.092000 0.229166 0.626708 0.031 Uiso 1 1 calc R U . . .
C12 C 0.5910(3) 0.3351(2) 0.7780(2) 0.0184(12) Uani 1 1 d . . . . .
C126 C 0.3307(3) 0.5739(2) 1.1155(2) 0.0221(12) Uani 1 1 d . . . . .
C241 C -0.1228(3) 0.3077(2) 0.2721(2) 0.0263(13) Uani 1 1 d . . . . .
C23 C 0.6495(3) 0.4234(2) 1.1504(2) 0.0253(13) Uani 1 1 d . . . . .
H23 H 0.647495 0.450959 1.180666 0.030 Uiso 1 1 calc R U . . .
C6 C 0.9168(3) 0.3249(2) 0.8985(2) 0.0275(14) Uani 1 1 d . . . . .
H6A H 0.921175 0.362174 0.880391 0.033 Uiso 1 1 calc R U . . .
H6B H 0.873008 0.303610 0.869875 0.033 Uiso 1 1 calc R U . . .
C227 C 0.2093(3) 0.2522(2) 0.5532(2) 0.0259(13) Uani 1 1 d . . . . .
H22A H 0.172740 0.282691 0.563964 0.031 Uiso 1 1 calc R U . . .
H22B H 0.269866 0.262028 0.570036 0.031 Uiso 1 1 calc R U . . .
C323 C -0.1364(3) 0.3546(2) 0.5967(2) 0.0299(14) Uani 1 1 d . . . . .
H323 H -0.153908 0.325760 0.620735 0.036 Uiso 1 1 calc R U . . .
C222 C 0.2358(3) 0.1031(2) 0.6151(2) 0.0235(12) Uani 1 1 d . . . . .
C113 C 0.5879(3) 0.6675(2) 0.8971(2) 0.0305(14) Uani 1 1 d . . . . .
H113 H 0.611766 0.683635 0.865075 0.037 Uiso 1 1 calc R U . . .
C309 C 0.2928(4) 0.3835(3) 0.6378(2) 0.0364(14) Uani 1 1 d . . . . .
H30A H 0.344881 0.365740 0.660513 0.055 Uiso 1 1 calc R U . . .
H30B H 0.242069 0.363627 0.645899 0.055 Uiso 1 1 calc R U . . .
H30C H 0.293586 0.382297 0.593988 0.055 Uiso 1 1 calc R U . . .
C226 C 0.1872(3) 0.1987(2) 0.5839(2) 0.0217(12) Uani 1 1 d . . . . .
C5 C 0.9480(3) 0.3669(2) 1.0033(2) 0.0265(13) Uani 1 1 d . . . . .
H5A H 0.997461 0.378024 0.984649 0.032 Uiso 1 1 calc R U . . .
H5B H 0.919378 0.401153 1.014205 0.032 Uiso 1 1 calc R U . . .
C101 C 0.4728(3) 0.4988(2) 1.0183(2) 0.0256(13) Uani 1 1 d . . . . .
H10A H 0.518329 0.487702 1.053025 0.031 Uiso 1 1 calc R U . . .
H10B H 0.501012 0.509954 0.984091 0.031 Uiso 1 1 calc R U . . .
C123 C 0.1899(3) 0.6232(2) 1.1529(2) 0.0247(13) Uani 1 1 d . . . . .
H123 H 0.142051 0.639215 1.166510 0.030 Uiso 1 1 calc R U . . .
C331 C 0.3607(3) 0.4948(3) 0.4566(2) 0.0306(14) Uani 1 1 d . . . . .
C223 C 0.1739(3) 0.1040(2) 0.6542(2) 0.0269(13) Uani 1 1 d . . . . .
H223 H 0.170030 0.072173 0.678886 0.032 Uiso 1 1 calc R U . . .
C341 C 0.1819(4) 0.4285(2) 0.2496(2) 0.0281(13) Uani 1 1 d . . . . .
C151 C 0.0814(3) 0.5865(2) 1.0582(2) 0.0243(13) Uani 1 1 d . . . . .
C25 C 0.5965(3) 0.3372(2) 1.1019(2) 0.0238(13) Uani 1 1 d . . . . .
H25 H 0.559442 0.305821 1.098883 0.029 Uiso 1 1 calc R U . . .
C24 C 0.5955(3) 0.3759(3) 1.1491(2) 0.0272(13) Uani 1 1 d . . . . .
C114 C 0.6292(4) 0.6791(2) 0.9586(2) 0.0298(14) Uani 1 1 d . . . . .
C129 C 0.4825(3) 0.5981(2) 1.0471(2) 0.0246(13) Uani 1 1 d . . . . .
H12A H 0.532283 0.588755 1.079571 0.030 Uiso 1 1 calc R U . . .
H12B H 0.450959 0.628813 1.062680 0.030 Uiso 1 1 calc R U . . .
C212 C 0.0952(3) 0.2238(2) 0.2847(2) 0.0243(13) Uani 1 1 d . . . . .
C127 C 0.3982(3) 0.5359(2) 1.0981(2) 0.0262(13) Uani 1 1 d . . . . .
H12C H 0.376476 0.497123 1.096966 0.031 Uiso 1 1 calc R U . . .
H12D H 0.450157 0.537802 1.130603 0.031 Uiso 1 1 calc R U . . .
C17 C 0.6873(3) 0.2517(2) 0.9215(2) 0.0225(12) Uani 1 1 d . . . . .
H17A H 0.738832 0.239588 0.905856 0.027 Uiso 1 1 calc R U . . .
H17B H 0.663648 0.218739 0.939253 0.027 Uiso 1 1 calc R U . . .
C51 C 0.7636(3) 0.4857(2) 1.1128(2) 0.0238(13) Uani 1 1 d . . . . .
C152 C 0.0624(4) 0.5225(2) 1.0536(2) 0.0310(14) Uani 1 1 d . . . . .
H15A H 0.105406 0.503963 1.034144 0.047 Uiso 1 1 calc R U . . .
H15B H 0.064971 0.507190 1.094670 0.047 Uiso 1 1 calc R U . . .
H15C H 0.005008 0.516213 1.029084 0.047 Uiso 1 1 calc R U . . .
C301 C 0.0381(3) 0.5623(2) 0.4707(2) 0.0280(13) Uani 1 1 d . . . . .
H30D H -0.012160 0.576855 0.441681 0.034 Uiso 1 1 calc R U . . .
H30E H 0.089094 0.565500 0.451144 0.034 Uiso 1 1 calc R U . . .
C7 C 1.0055(4) 0.2947(3) 0.9029(2) 0.0385(16) Uani 1 1 d . . . . .
H7A H 1.019974 0.292222 0.862164 0.058 Uiso 1 1 calc R U . . .
H7B H 1.050083 0.315845 0.929987 0.058 Uiso 1 1 calc R U . . .
H7C H 1.001783 0.257120 0.919443 0.058 Uiso 1 1 calc R U . . .
C351 C -0.0149(3) 0.3785(3) 0.6911(2) 0.0311(14) Uani 1 1 d . . . . .
C3 C 0.9565(3) 0.2707(2) 1.0416(2) 0.0305(14) Uani 1 1 d . . . . .
H3A H 1.004739 0.252222 1.027015 0.037 Uiso 1 1 calc R U . . .
H3B H 0.942208 0.249313 1.076312 0.037 Uiso 1 1 calc R U . . .
C112 C 0.5144(3) 0.6339(2) 0.8807(2) 0.0227(12) Uani 1 1 d . . . . .
C125 C 0.3423(3) 0.6023(2) 1.1721(2) 0.0243(13) Uani 1 1 d . . . . .
H125 H 0.397775 0.603703 1.197171 0.029 Uiso 1 1 calc R U . . .
C102 C 0.4138(3) 0.4483(2) 0.9983(2) 0.0260(13) Uani 1 1 d . . . . .
H102 H 0.398400 0.430187 1.035145 0.031 Uiso 1 1 calc R U . . .
C214 C -0.0332(3) 0.2800(2) 0.2985(2) 0.0225(12) Uani 1 1 d . . . . .
C116 C 0.5172(3) 0.6199(2) 0.9912(2) 0.0236(13) Uani 1 1 d . . . . .
C317 C 0.0273(3) 0.4667(2) 0.4277(2) 0.0238(12) Uani 1 1 d . . . . .
H31A H -0.017740 0.480223 0.393838 0.029 Uiso 1 1 calc R U . . .
H31B H 0.012778 0.427721 0.436259 0.029 Uiso 1 1 calc R U . . .
C43 C 0.3726(4) 0.2273(3) 0.7062(2) 0.0395(16) Uani 1 1 d . . . . .
H43A H 0.415554 0.201047 0.696706 0.059 Uiso 1 1 calc R U . . .
H43B H 0.315012 0.211449 0.693478 0.059 Uiso 1 1 calc R U . . .
H43C H 0.376524 0.262348 0.684249 0.059 Uiso 1 1 calc R U . . .
C224 C 0.1178(3) 0.1493(2) 0.6585(2) 0.0271(13) Uani 1 1 d . . . . .
C232 C 0.1416(4) 0.1884(3) 0.2415(2) 0.0300(14) Uani 1 1 d . . . . .
C324 C -0.1844(3) 0.3629(2) 0.5372(2) 0.0275(13) Uani 1 1 d . . . . .
C313 C 0.2635(3) 0.4619(2) 0.3560(2) 0.0287(13) Uani 1 1 d . . . . .
H313 H 0.314254 0.460991 0.339245 0.034 Uiso 1 1 calc R U . . .
C326 C -0.0877(3) 0.4418(2) 0.5262(2) 0.0251(13) Uani 1 1 d . . . . .
C316 C 0.1130(3) 0.4663(2) 0.4054(2) 0.0234(12) Uani 1 1 d . . . . .
C361 C -0.2639(4) 0.3269(3) 0.5101(2) 0.0351(15) Uani 1 1 d . . . . .
C315 C 0.1106(3) 0.4506(2) 0.3437(2) 0.0262(13) Uani 1 1 d . . . . .
H315 H 0.056549 0.441916 0.319130 0.031 Uiso 1 1 calc R U . . .
C115 C 0.5919(3) 0.6540(2) 1.0042(2) 0.0306(14) Uani 1 1 d . . . . .
H115 H 0.617853 0.660012 1.045654 0.037 Uiso 1 1 calc R U . . .
C327 C -0.0682(3) 0.4961(2) 0.4965(2) 0.0264(13) Uani 1 1 d . . . . .
H32A H -0.078301 0.527285 0.523370 0.032 Uiso 1 1 calc R U . . .
H32B H -0.109400 0.500275 0.457407 0.032 Uiso 1 1 calc R U . . .
C33 C 0.7105(3) 0.3737(3) 0.7258(2) 0.0331(14) Uani 1 1 d . . . . .
H33A H 0.715379 0.337500 0.706320 0.050 Uiso 1 1 calc R U . . .
H33B H 0.724842 0.403426 0.699351 0.050 Uiso 1 1 calc R U . . .
H33C H 0.750279 0.374921 0.765210 0.050 Uiso 1 1 calc R U . . .
C308 C 0.2895(4) 0.4447(3) 0.6585(2) 0.0347(15) Uani 1 1 d . . . . .
H308 H 0.340637 0.464027 0.647916 0.042 Uiso 1 1 calc R U . . .
C221 C 0.2390(3) 0.1514(2) 0.5779(2) 0.0236(13) Uani 1 1 d . . . . .
C244 C -0.1295(4) 0.3668(2) 0.3004(2) 0.0369(15) Uani 1 1 d . . . . .
H24A H -0.120849 0.363749 0.344993 0.055 Uiso 1 1 calc R U . . .
H24B H -0.085416 0.391204 0.289155 0.055 Uiso 1 1 calc R U . . .
H24C H -0.186559 0.382501 0.284746 0.055 Uiso 1 1 calc R U . . .
C161 C 0.2818(3) 0.6581(2) 1.2553(2) 0.0283(13) Uani 1 1 d . . . . .
C251 C 0.3016(3) 0.0544(2) 0.6172(2) 0.0268(13) Uani 1 1 d . . . . .
C253 C 0.3088(4) 0.0328(2) 0.5522(2) 0.0287(14) Uani 1 1 d . . . . .
H25A H 0.323157 0.063978 0.527480 0.043 Uiso 1 1 calc R U . . .
H25B H 0.353952 0.004472 0.555784 0.043 Uiso 1 1 calc R U . . .
H25C H 0.253793 0.016571 0.532433 0.043 Uiso 1 1 calc R U . . .
C53 C 0.8599(3) 0.4697(3) 1.1320(2) 0.0331(14) Uani 1 1 d . . . . .
H53A H 0.875054 0.442494 1.103070 0.050 Uiso 1 1 calc R U . . .
H53B H 0.895431 0.503129 1.132007 0.050 Uiso 1 1 calc R U . . .
H53C H 0.869932 0.453520 1.173125 0.050 Uiso 1 1 calc R U . . .
C34 C 0.5574(4) 0.3830(3) 0.6713(2) 0.0402(16) Uani 1 1 d . . . . .
H34A H 0.562202 0.347464 0.650513 0.060 Uiso 1 1 calc R U . . .
H34B H 0.497629 0.388818 0.675616 0.060 Uiso 1 1 calc R U . . .
H34C H 0.575399 0.413395 0.647204 0.060 Uiso 1 1 calc R U . . .
C203 C 0.3762(4) 0.3311(3) 0.4244(3) 0.0406(16) Uani 1 1 d . . . . .
H20A H 0.434559 0.345425 0.441047 0.049 Uiso 1 1 calc R U . . .
H20B H 0.337375 0.362964 0.411167 0.049 Uiso 1 1 calc R U . . .
C305 C 0.2027(4) 0.5991(3) 0.5836(3) 0.0366(15) Uani 1 1 d . . . . .
H30F H 0.246930 0.571186 0.578614 0.044 Uiso 1 1 calc R U . . .
H30G H 0.221230 0.618432 0.623098 0.044 Uiso 1 1 calc R U . . .
C333 C 0.3840(3) 0.4589(3) 0.5165(2) 0.0379(16) Uani 1 1 d . . . . .
H33D H 0.385214 0.419434 0.505707 0.057 Uiso 1 1 calc R U . . .
H33E H 0.440586 0.470122 0.539218 0.057 Uiso 1 1 calc R U . . .
H33F H 0.340680 0.464945 0.542000 0.057 Uiso 1 1 calc R U . . .
C54 C 0.7422(4) 0.5290(3) 1.1600(2) 0.0412(16) Uani 1 1 d . . . . .
H54A H 0.681588 0.539776 1.148957 0.062 Uiso 1 1 calc R U . . .
H54B H 0.753033 0.512374 1.200946 0.062 Uiso 1 1 calc R U . . .
H54C H 0.778532 0.561983 1.159829 0.062 Uiso 1 1 calc R U . . .
C202 C 0.3417(4) 0.2945(2) 0.4723(2) 0.0307(14) Uani 1 1 d . . . . .
H202 H 0.365921 0.307765 0.514651 0.037 Uiso 1 1 calc R U . . .
C52 C 0.7489(4) 0.5163(2) 1.0494(2) 0.0368(15) Uani 1 1 d . . . . .
H52A H 0.688050 0.526364 1.037369 0.055 Uiso 1 1 calc R U . . .
H52B H 0.784072 0.550157 1.052835 0.055 Uiso 1 1 calc R U . . .
H52C H 0.765268 0.491630 1.018557 0.055 Uiso 1 1 calc R U . . .
C106 C 0.2572(3) 0.4313(2) 0.9708(3) 0.0328(14) Uani 1 1 d . . . . .
H10C H 0.272228 0.391349 0.970100 0.039 Uiso 1 1 calc R U . . .
H10D H 0.252139 0.440692 1.013305 0.039 Uiso 1 1 calc R U . . .
C243 C -0.1371(4) 0.3146(3) 0.2011(2) 0.0367(15) Uani 1 1 d . . . . .
H24D H -0.133230 0.278081 0.182120 0.055 Uiso 1 1 calc R U . . .
H24E H -0.194045 0.330627 0.186179 0.055 Uiso 1 1 calc R U . . .
H24F H -0.092903 0.339330 0.190589 0.055 Uiso 1 1 calc R U . . .
C332 C 0.4358(4) 0.4878(3) 0.4198(3) 0.0454(18) Uani 1 1 d . . . . .
H33G H 0.439123 0.448762 0.407520 0.068 Uiso 1 1 calc R U . . .
H33H H 0.424713 0.511445 0.383350 0.068 Uiso 1 1 calc R U . . .
H33I H 0.490352 0.498712 0.445726 0.068 Uiso 1 1 calc R U . . .
C264 C 0.0852(4) 0.1857(3) 0.7587(2) 0.0495(18) Uani 1 1 d . . . . .
H26A H 0.095541 0.223428 0.745073 0.074 Uiso 1 1 calc R U . . .
H26B H 0.042655 0.186984 0.785442 0.074 Uiso 1 1 calc R U . . .
H26C H 0.139092 0.170036 0.781304 0.074 Uiso 1 1 calc R U . . .
C201 C 0.2417(3) 0.2981(2) 0.4600(2) 0.0288(13) Uani 1 1 d . . . . .
H20C H 0.224756 0.332496 0.479218 0.035 Uiso 1 1 calc R U . . .
H20D H 0.220618 0.301222 0.415423 0.035 Uiso 1 1 calc R U . . .
C131 C 0.4730(4) 0.6242(3) 0.8115(2) 0.0322(14) Uani 1 1 d . . . . .
C242 C -0.1956(3) 0.2689(3) 0.2876(3) 0.0370(15) Uani 1 1 d . . . . .
H24G H -0.187733 0.264073 0.331988 0.056 Uiso 1 1 calc R U . . .
H24H H -0.251812 0.285898 0.272366 0.056 Uiso 1 1 calc R U . . .
H24I H -0.192721 0.232518 0.268151 0.056 Uiso 1 1 calc R U . . .
C261 C 0.0512(4) 0.1489(3) 0.7029(2) 0.0320(14) Uani 1 1 d . . . . .
C204 C 0.3775(4) 0.2895(3) 0.3706(3) 0.0422(16) Uani 1 1 d . . . . .
H20E H 0.319234 0.284301 0.345766 0.051 Uiso 1 1 calc R U . . .
H20F H 0.416921 0.302251 0.343894 0.051 Uiso 1 1 calc R U . . .
C254 C 0.2787(4) 0.0032(3) 0.6544(2) 0.0424(17) Uani 1 1 d . . . . .
H25D H 0.321697 -0.026131 0.654363 0.064 Uiso 1 1 calc R U . . .
H25E H 0.278142 0.014577 0.696578 0.064 Uiso 1 1 calc R U . . .
H25F H 0.221809 -0.010993 0.635614 0.064 Uiso 1 1 calc R U . . .
C304 C 0.1901(4) 0.6415(3) 0.5300(3) 0.0460(17) Uani 1 1 d . . . . .
H30H H 0.224888 0.675429 0.541534 0.055 Uiso 1 1 calc R U . . .
H30I H 0.206608 0.624891 0.493234 0.055 Uiso 1 1 calc R U . . .
C262 C -0.0382(4) 0.1714(3) 0.6674(3) 0.0442(16) Uani 1 1 d . . . . .
H26D H -0.058885 0.147541 0.632043 0.066 Uiso 1 1 calc R U . . .
H26E H -0.079957 0.171170 0.694743 0.066 Uiso 1 1 calc R U . . .
H26F H -0.031113 0.209568 0.653511 0.066 Uiso 1 1 calc R U . . .
C42 C 0.3806(4) 0.1819(3) 0.8086(2) 0.0413(16) Uani 1 1 d . . . . .
H42A H 0.423484 0.155722 0.798916 0.062 Uiso 1 1 calc R U . . .
H42B H 0.389658 0.187501 0.852928 0.062 Uiso 1 1 calc R U . . .
H42C H 0.322826 0.166865 0.794096 0.062 Uiso 1 1 calc R U . . .
C164 C 0.2452(4) 0.6176(3) 1.2997(2) 0.0387(16) Uani 1 1 d . . . . .
H16A H 0.185065 0.608881 1.282485 0.058 Uiso 1 1 calc R U . . .
H16B H 0.279008 0.583200 1.304607 0.058 Uiso 1 1 calc R U . . .
H16C H 0.248700 0.635603 1.339553 0.058 Uiso 1 1 calc R U . . .
C110 C 0.1664(4) 0.6490(2) 0.8519(2) 0.0326(14) Uani 1 1 d . . . . .
H11A H 0.132054 0.665988 0.815266 0.049 Uiso 1 1 calc R U . . .
H11B H 0.135884 0.652646 0.886097 0.049 Uiso 1 1 calc R U . . .
H11C H 0.222059 0.667922 0.862054 0.049 Uiso 1 1 calc R U . . .
C235 C 0.2376(3) 0.2059(3) 0.2444(2) 0.0370(16) Uani 1 1 d . . . . .
H23A H 0.263151 0.182427 0.216595 0.055 Uiso 1 1 calc R U . . .
H23B H 0.239867 0.245007 0.232084 0.055 Uiso 1 1 calc R U . . .
H23C H 0.269658 0.201334 0.286190 0.055 Uiso 1 1 calc R U . . .
C108 C 0.1807(4) 0.5868(3) 0.8397(2) 0.0342(15) Uani 1 1 d . . . . .
H108 H 0.213178 0.584149 0.805440 0.041 Uiso 1 1 calc R U . . .
C141 C 0.7120(4) 0.7154(3) 0.9746(2) 0.0371(16) Uani 1 1 d D . . . .
C105 C 0.3454(4) 0.4489(3) 0.8901(2) 0.0342(15) Uani 1 1 d . . . . .
H10E H 0.305035 0.418827 0.873225 0.041 Uiso 1 1 calc R U . . .
H10F H 0.335158 0.481303 0.862199 0.041 Uiso 1 1 calc R U . . .
C32 C 0.6067(4) 0.4390(2) 0.7671(2) 0.0348(15) Uani 1 1 d . . . . .
H32C H 0.622463 0.469048 0.741594 0.052 Uiso 1 1 calc R U . . .
H32D H 0.546851 0.443856 0.771882 0.052 Uiso 1 1 calc R U . . .
H32E H 0.644408 0.440092 0.807387 0.052 Uiso 1 1 calc R U . . .
C206 C 0.4438(4) 0.2222(3) 0.5187(3) 0.0420(16) Uani 1 1 d . . . . .
H20G H 0.487058 0.252390 0.522698 0.050 Uiso 1 1 calc R U . . .
H20H H 0.418248 0.222601 0.555969 0.050 Uiso 1 1 calc R U . . .
C162 C 0.2303(4) 0.7143(2) 1.2493(2) 0.0404(16) Uani 1 1 d . . . . .
H16D H 0.169912 0.707073 1.231436 0.061 Uiso 1 1 calc R U . . .
H16E H 0.234082 0.731028 1.289892 0.061 Uiso 1 1 calc R U . . .
H16F H 0.254721 0.739994 1.222965 0.061 Uiso 1 1 calc R U . . .
C302 C 0.0526(4) 0.5985(2) 0.5304(2) 0.0325(14) Uani 1 1 d . . . . .
H302 H -0.003533 0.604898 0.543669 0.039 Uiso 1 1 calc R U . . .
C103 C 0.4587(4) 0.4056(3) 0.9633(2) 0.0372(15) Uani 1 1 d . . . . .
H10G H 0.434504 0.367798 0.965651 0.045 Uiso 1 1 calc R U . . .
H10H H 0.521393 0.404504 0.979200 0.045 Uiso 1 1 calc R U . . .
C263 C 0.0349(4) 0.0887(3) 0.7252(3) 0.0407(16) Uani 1 1 d . . . . .
H26G H 0.013170 0.065066 0.689777 0.061 Uiso 1 1 calc R U . . .
H26H H 0.088840 0.073244 0.747777 0.061 Uiso 1 1 calc R U . . .
H26I H -0.007597 0.090192 0.751915 0.061 Uiso 1 1 calc R U . . .
C354 C -0.0206(4) 0.4333(3) 0.7266(2) 0.0525(19) Uani 1 1 d . . . . .
H35A H -0.081093 0.442714 0.725458 0.079 Uiso 1 1 calc R U . . .
H35B H 0.008700 0.428634 0.769092 0.079 Uiso 1 1 calc R U . . .
H35C H 0.006975 0.463414 0.707605 0.079 Uiso 1 1 calc R U . . .
C306 C 0.0882(4) 0.5762(3) 0.6431(2) 0.0364(15) Uani 1 1 d . . . . .
H30J H 0.132742 0.558470 0.674392 0.044 Uiso 1 1 calc R U . . .
H30K H 0.034242 0.554967 0.641516 0.044 Uiso 1 1 calc R U . . .
C134 C 0.5248(4) 0.6524(3) 0.7674(2) 0.0499(19) Uani 1 1 d . . . . .
H13A H 0.528255 0.692527 0.775365 0.075 Uiso 1 1 calc R U . . .
H13B H 0.582877 0.636636 0.773935 0.075 Uiso 1 1 calc R U . . .
H13C H 0.495994 0.645750 0.725100 0.075 Uiso 1 1 calc R U . . .
C334 C 0.3590(4) 0.5572(3) 0.4745(3) 0.0461(17) Uani 1 1 d . . . . .
H33J H 0.344553 0.579910 0.437506 0.069 Uiso 1 1 calc R U . . .
H33K H 0.315782 0.562886 0.500118 0.069 Uiso 1 1 calc R U . . .
H33L H 0.415688 0.568063 0.497336 0.069 Uiso 1 1 calc R U . . .
C208 C 0.3204(4) 0.0738(3) 0.3794(3) 0.0495(18) Uani 1 1 d . . . . .
H208 H 0.306163 0.089681 0.337201 0.059 Uiso 1 1 calc R U . . .
C353 C -0.0567(4) 0.3308(3) 0.7232(2) 0.0427(17) Uani 1 1 d . . . . .
H35D H -0.053555 0.295757 0.701165 0.064 Uiso 1 1 calc R U . . .
H35E H -0.025756 0.326803 0.765413 0.064 Uiso 1 1 calc R U . . .
H35F H -0.117008 0.339914 0.723177 0.064 Uiso 1 1 calc R U . . .
C107 C 0.1698(4) 0.4397(3) 0.9300(3) 0.0459(17) Uani 1 1 d . . . . .
H10J H 0.127149 0.416286 0.944448 0.069 Uiso 1 1 calc R U . . .
H10K H 0.152919 0.478931 0.931242 0.069 Uiso 1 1 calc R U . . .
H10L H 0.173063 0.429455 0.887921 0.069 Uiso 1 1 calc R U . . .
C9 C 0.7392(4) 0.5278(3) 0.8844(3) 0.0439(17) Uani 1 1 d . . . . .
H9A H 0.739316 0.558383 0.855245 0.066 Uiso 1 1 calc R U . . .
H9B H 0.681681 0.511182 0.878369 0.066 Uiso 1 1 calc R U . . .
H9C H 0.754652 0.542225 0.926154 0.066 Uiso 1 1 calc R U . . .
C44 C 0.3219(4) 0.2804(3) 0.7918(3) 0.0479(18) Uani 1 1 d . . . . .
H44A H 0.327736 0.316066 0.771571 0.072 Uiso 1 1 calc R U . . .
H44B H 0.264117 0.265375 0.777237 0.072 Uiso 1 1 calc R U . . .
H44C H 0.330949 0.286012 0.836068 0.072 Uiso 1 1 calc R U . . .
C344 C 0.2325(4) 0.4697(3) 0.2157(2) 0.0485(17) Uani 1 1 d . . . . .
H34D H 0.206321 0.506749 0.214628 0.073 Uiso 1 1 calc R U . . .
H34E H 0.292386 0.471720 0.237258 0.073 Uiso 1 1 calc R U . . .
H34F H 0.230798 0.456574 0.173833 0.073 Uiso 1 1 calc R U . . .
C154 C 0.0117(3) 0.6143(3) 1.0893(2) 0.0383(16) Uani 1 1 d . . . . .
H15D H -0.045336 0.607618 1.064366 0.057 Uiso 1 1 calc R U . . .
H15E H 0.014321 0.598176 1.129988 0.057 Uiso 1 1 calc R U . . .
H15F H 0.022334 0.654435 1.092961 0.057 Uiso 1 1 calc R U . . .
C163 C 0.3769(4) 0.6712(3) 1.2837(2) 0.0495(18) Uani 1 1 d . . . . .
H16G H 0.379696 0.689549 1.323316 0.074 Uiso 1 1 calc R U . . .
H16H H 0.409862 0.636395 1.289495 0.074 Uiso 1 1 calc R U . . .
H16I H 0.401293 0.695790 1.256314 0.074 Uiso 1 1 calc R U . . .
C10 C 0.8964(4) 0.5060(3) 0.8781(3) 0.062(2) Uani 1 1 d . . . . .
H10M H 0.895341 0.537962 0.850621 0.093 Uiso 1 1 calc R U . . .
H10N H 0.919283 0.517694 0.920181 0.093 Uiso 1 1 calc R U . . .
H10O H 0.933055 0.476726 0.866198 0.093 Uiso 1 1 calc R U . . .
C234 C 0.0940(4) 0.1906(3) 0.1730(2) 0.0454(18) Uani 1 1 d . . . . .
H23D H 0.033783 0.179699 0.170349 0.068 Uiso 1 1 calc R U . . .
H23E H 0.096689 0.228524 0.157309 0.068 Uiso 1 1 calc R U . . .
H23F H 0.121856 0.164869 0.148667 0.068 Uiso 1 1 calc R U . . .
C352 C 0.0802(4) 0.3628(3) 0.6922(3) 0.0482(18) Uani 1 1 d . . . . .
H35G H 0.082840 0.328058 0.669601 0.072 Uiso 1 1 calc R U . . .
H35H H 0.108145 0.392660 0.673136 0.072 Uiso 1 1 calc R U . . .
H35I H 0.109870 0.357880 0.734624 0.072 Uiso 1 1 calc R U . . .
C8 C 0.8046(4) 0.4835(3) 0.8740(3) 0.0471(18) Uani 1 1 d . . . . .
H8 H 0.785492 0.468843 0.831532 0.057 Uiso 1 1 calc R U . . .
C342 C 0.2248(5) 0.3704(3) 0.2505(3) 0.0525(19) Uani 1 1 d . . . . .
H34G H 0.193787 0.343808 0.271721 0.079 Uiso 1 1 calc R U . . .
H34H H 0.223152 0.357736 0.208482 0.079 Uiso 1 1 calc R U . . .
H34I H 0.284740 0.372882 0.271907 0.079 Uiso 1 1 calc R U . . .
C303 C 0.0934(4) 0.6551(2) 0.5185(3) 0.0395(15) Uani 1 1 d . . . . .
H30L H 0.072859 0.667747 0.475953 0.047 Uiso 1 1 calc R U . . .
H30M H 0.080417 0.684040 0.547031 0.047 Uiso 1 1 calc R U . . .
C153 C 0.0736(3) 0.6118(2) 0.9924(2) 0.0299(14) Uani 1 1 d . . . . .
H15G H 0.116914 0.594916 0.971994 0.045 Uiso 1 1 calc R U . . .
H15H H 0.016103 0.604252 0.968635 0.045 Uiso 1 1 calc R U . . .
H15I H 0.082856 0.652178 0.995453 0.045 Uiso 1 1 calc R U . . .
C343 C 0.0878(4) 0.4246(3) 0.2128(2) 0.054(2) Uani 1 1 d . . . . .
H34J H 0.060182 0.461168 0.211952 0.082 Uiso 1 1 calc R U . . .
H34K H 0.088785 0.412588 0.170854 0.082 Uiso 1 1 calc R U . . .
H34L H 0.055452 0.397517 0.232361 0.082 Uiso 1 1 calc R U . . .
C252 C 0.3931(3) 0.0768(3) 0.6492(2) 0.0425(16) Uani 1 1 d . . . . .
H25G H 0.408646 0.109014 0.626543 0.064 Uiso 1 1 calc R U . . .
H25H H 0.391297 0.087990 0.691287 0.064 Uiso 1 1 calc R U . . .
H25I H 0.436054 0.047366 0.649691 0.064 Uiso 1 1 calc R U . . .
C104 C 0.4382(4) 0.4288(3) 0.8961(2) 0.0391(16) Uani 1 1 d . . . . .
H10P H 0.477199 0.459833 0.890675 0.047 Uiso 1 1 calc R U . . .
H10Q H 0.443039 0.399162 0.866020 0.047 Uiso 1 1 calc R U . . .
C109 C 0.0968(4) 0.5544(3) 0.8214(3) 0.0528(19) Uani 1 1 d . . . . .
H10R H 0.061549 0.571953 0.785479 0.079 Uiso 1 1 calc R U . . .
H10S H 0.109673 0.515924 0.811532 0.079 Uiso 1 1 calc R U . . .
H10T H 0.065455 0.554591 0.855292 0.079 Uiso 1 1 calc R U . . .
C133 C 0.3798(4) 0.6492(3) 0.7987(2) 0.0488(18) Uani 1 1 d . . . . .
H13D H 0.345831 0.631934 0.826185 0.073 Uiso 1 1 calc R U . . .
H13E H 0.382756 0.689518 0.805776 0.073 Uiso 1 1 calc R U . . .
H13F H 0.352554 0.641815 0.756213 0.073 Uiso 1 1 calc R U . . .
C205 C 0.4101(4) 0.2361(3) 0.4045(2) 0.0360(15) Uani 1 1 d . . . . .
H20I H 0.473726 0.236029 0.414431 0.043 Uiso 1 1 calc R U . . .
H20J H 0.390802 0.203122 0.378871 0.043 Uiso 1 1 calc R U . . .
C362 C -0.2751(5) 0.2755(3) 0.5512(3) 0.057(2) Uani 1 1 d . . . . .
H36A H -0.325974 0.254240 0.532209 0.085 Uiso 1 1 calc R U . . .
H36B H -0.224096 0.251739 0.555457 0.085 Uiso 1 1 calc R U . . .
H36C H -0.282371 0.288489 0.591627 0.085 Uiso 1 1 calc R U . . .
C310 C 0.2953(4) 0.4506(3) 0.7277(2) 0.0524(19) Uani 1 1 d . . . . .
H31C H 0.346613 0.431166 0.749168 0.079 Uiso 1 1 calc R U . . .
H31D H 0.299077 0.490159 0.738834 0.079 Uiso 1 1 calc R U . . .
H31E H 0.244016 0.434342 0.739369 0.079 Uiso 1 1 calc R U . . .
C364 C -0.2540(5) 0.3039(3) 0.4459(3) 0.058(2) Uani 1 1 d . . . . .
H36D H -0.304249 0.281170 0.428940 0.087 Uiso 1 1 calc R U . . .
H36E H -0.249537 0.335093 0.418311 0.087 Uiso 1 1 calc R U . . .
H36F H -0.201961 0.280984 0.450291 0.087 Uiso 1 1 calc R U . . .
C132 C 0.4695(4) 0.5609(3) 0.7970(3) 0.055(2) Uani 1 1 d . . . . .
H13G H 0.437014 0.541714 0.824131 0.082 Uiso 1 1 calc R U . . .
H13H H 0.441171 0.555047 0.754378 0.082 Uiso 1 1 calc R U . . .
H13I H 0.528054 0.545933 0.803212 0.082 Uiso 1 1 calc R U . . .
C233 C 0.1399(4) 0.1258(3) 0.2625(2) 0.0429(17) Uani 1 1 d . . . . .
H23G H 0.080318 0.114117 0.261035 0.064 Uiso 1 1 calc R U . . .
H23H H 0.166241 0.102253 0.235195 0.064 Uiso 1 1 calc R U . . .
H23I H 0.172244 0.122167 0.304413 0.064 Uiso 1 1 calc R U . . .
C363 C -0.3468(4) 0.3634(3) 0.5042(4) 0.066(2) Uani 1 1 d . . . . .
H36G H -0.397227 0.340796 0.487131 0.099 Uiso 1 1 calc R U . . .
H36H H -0.352564 0.377112 0.544644 0.099 Uiso 1 1 calc R U . . .
H36I H -0.342740 0.394994 0.477113 0.099 Uiso 1 1 calc R U . . .
C207 C 0.4887(4) 0.1672(3) 0.5154(3) 0.0480(17) Uani 1 1 d . . . . .
H20K H 0.532926 0.162325 0.552272 0.072 Uiso 1 1 calc R U . . .
H20L H 0.446801 0.136855 0.512624 0.072 Uiso 1 1 calc R U . . .
H20M H 0.515702 0.166684 0.479309 0.072 Uiso 1 1 calc R U . . .
C209 C 0.4105(5) 0.0534(4) 0.3874(4) 0.081(3) Uani 1 1 d . . . . .
H20N H 0.413201 0.022049 0.359610 0.121 Uiso 1 1 calc R U . . .
H20O H 0.447738 0.083508 0.378058 0.121 Uiso 1 1 calc R U . . .
H20P H 0.429918 0.041116 0.429676 0.121 Uiso 1 1 calc R U . . .
C4 C 0.9787(5) 0.3323(3) 1.0599(3) 0.061(2) Uani 1 1 d . . . . .
H4A H 0.949335 0.343878 1.093362 0.073 Uiso 1 1 calc R U . . .
H4B H 1.041514 0.336721 1.073926 0.073 Uiso 1 1 calc R U . . .
C307 C 0.0737(4) 0.6363(3) 0.6641(3) 0.0508(18) Uani 1 1 d . . . . .
H30N H 0.056469 0.635188 0.704085 0.076 Uiso 1 1 calc R U . . .
H30O H 0.127100 0.657606 0.667266 0.076 Uiso 1 1 calc R U . . .
H30P H 0.028330 0.654095 0.634300 0.076 Uiso 1 1 calc R U . . .
C210 C 0.2522(5) 0.0290(3) 0.3828(3) 0.0516(19) Uani 1 1 d . . . . .
H21C H 0.257581 -0.000974 0.353958 0.077 Uiso 1 1 calc R U . . .
H21D H 0.260834 0.013829 0.424386 0.077 Uiso 1 1 calc R U . . .
H21E H 0.194777 0.045566 0.372377 0.077 Uiso 1 1 calc R U . . .
C142 C 0.7856(11) 0.6810(8) 1.0126(10) 0.061(3) Uani 0.389(10) 1 d D . P A 1
H14A H 0.765461 0.663631 1.047064 0.091 Uiso 0.389(10) 1 calc R U P A 1
H14B H 0.803860 0.652081 0.986756 0.091 Uiso 0.389(10) 1 calc R U P A 1
H14C H 0.834265 0.705627 1.027960 0.091 Uiso 0.389(10) 1 calc R U P A 1
C143 C 0.6894(17) 0.7640(10) 1.0164(11) 0.085(6) Uani 0.389(10) 1 d D U P A 1
H14D H 0.642688 0.786549 0.993352 0.128 Uiso 0.389(10) 1 calc R U P A 1
H14E H 0.671264 0.748265 1.052489 0.128 Uiso 0.389(10) 1 calc R U P A 1
H14F H 0.740221 0.787469 1.029246 0.128 Uiso 0.389(10) 1 calc R U P A 1
C144 C 0.738(3) 0.7447(12) 0.9186(14) 0.077(6) Uani 0.389(10) 1 d D . P A 1
H14G H 0.688460 0.765705 0.896515 0.116 Uiso 0.389(10) 1 calc R U P A 1
H14H H 0.785619 0.770242 0.932634 0.116 Uiso 0.389(10) 1 calc R U P A 1
H14I H 0.755214 0.716696 0.891430 0.116 Uiso 0.389(10) 1 calc R U P A 1
C145 C 0.7900(7) 0.6780(5) 0.9648(6) 0.061(3) Uani 0.611(10) 1 d D . P A 2
H14J H 0.793479 0.645021 0.991035 0.091 Uiso 0.611(10) 1 calc R U P A 2
H14K H 0.781718 0.666328 0.921901 0.091 Uiso 0.611(10) 1 calc R U P A 2
H14L H 0.843475 0.699396 0.975235 0.091 Uiso 0.611(10) 1 calc R U P A 2
C146 C 0.7326(11) 0.7353(8) 1.0429(5) 0.085(6) Uani 0.611(10) 1 d D U P A 2
H14M H 0.734958 0.703004 1.070020 0.128 Uiso 0.611(10) 1 calc R U P A 2
H14N H 0.788135 0.754543 1.050781 0.128 Uiso 0.611(10) 1 calc R U P A 2
H14O H 0.687482 0.760851 1.050462 0.128 Uiso 0.611(10) 1 calc R U P A 2
C147 C 0.7085(15) 0.7670(7) 0.9324(9) 0.077(6) Uani 0.611(10) 1 d D . P A 2
H14P H 0.761583 0.788634 0.943956 0.116 Uiso 0.611(10) 1 calc R U P A 2
H14Q H 0.702540 0.754850 0.889845 0.116 Uiso 0.611(10) 1 calc R U P A 2
H14R H 0.659175 0.790292 0.936783 0.116 Uiso 0.611(10) 1 calc R U P A 2
C62 C 0.5070(9) 0.4276(5) 1.2217(6) 0.057(3) Uani 0.528(6) 1 d D . P B 1
H62A H 0.475712 0.449252 1.187263 0.086 Uiso 0.528(6) 1 calc R U P B 1
H62B H 0.469971 0.421510 1.251675 0.086 Uiso 0.528(6) 1 calc R U P B 1
H62C H 0.558566 0.448085 1.240927 0.086 Uiso 0.528(6) 1 calc R U P B 1
C64 C 0.5823(8) 0.3373(6) 1.2524(5) 0.052(3) Uani 0.528(6) 1 d D . P B 1
H64A H 0.636101 0.356853 1.268612 0.078 Uiso 0.528(6) 1 calc R U P B 1
H64B H 0.546547 0.335848 1.283742 0.078 Uiso 0.528(6) 1 calc R U P B 1
H64C H 0.595170 0.299368 1.240659 0.078 Uiso 0.528(6) 1 calc R U P B 1
C66 C 0.4482(8) 0.3398(7) 1.1682(6) 0.067(4) Uani 0.528(6) 1 d D . P B 1
H66A H 0.420237 0.361424 1.132609 0.101 Uiso 0.528(6) 1 calc R U P B 1
H66B H 0.459175 0.301895 1.155278 0.101 Uiso 0.528(6) 1 calc R U P B 1
H66C H 0.410551 0.338375 1.198361 0.101 Uiso 0.528(6) 1 calc R U P B 1
C63 C 0.5769(10) 0.3929(7) 1.2610(5) 0.057(3) Uani 0.472(6) 1 d D . P B 2
H63A H 0.635070 0.377809 1.273544 0.086 Uiso 0.472(6) 1 calc R U P B 2
H63B H 0.579889 0.433537 1.257904 0.086 Uiso 0.472(6) 1 calc R U P B 2
H63C H 0.542112 0.382880 1.291347 0.086 Uiso 0.472(6) 1 calc R U P B 2
C65 C 0.5277(9) 0.3020(5) 1.2109(6) 0.052(3) Uani 0.472(6) 1 d D . P B 2
H65A H 0.584511 0.287601 1.229460 0.078 Uiso 0.472(6) 1 calc R U P B 2
H65B H 0.487810 0.296350 1.239102 0.078 Uiso 0.472(6) 1 calc R U P B 2
H65C H 0.506389 0.282205 1.172616 0.078 Uiso 0.472(6) 1 calc R U P B 2
C67 C 0.4445(9) 0.3857(8) 1.1689(7) 0.067(4) Uani 0.472(6) 1 d D . P B 2
H67A H 0.426700 0.367020 1.129474 0.101 Uiso 0.472(6) 1 calc R U P B 2
H67B H 0.405222 0.375490 1.196237 0.101 Uiso 0.472(6) 1 calc R U P B 2
H67C H 0.442998 0.426146 1.162795 0.101 Uiso 0.472(6) 1 calc R U P B 2

loop_
_atom_site_aniso_label
_atom_site_aniso_U_11
_atom_site_aniso_U_22
_atom_site_aniso_U_33
_atom_site_aniso_U_23
_atom_site_aniso_U_13
_atom_site_aniso_U_12
V2 0.0185(5) 0.0209(5) 0.0230(4) -0.0014(4) 0.0026(4) 0.0019(4)
V1 0.0195(5) 0.0189(5) 0.0172(4) 0.0021(4) 0.0033(4) -0.0005(4)
V4 0.0212(5) 0.0247(6) 0.0242(4) -0.0006(4) 0.0013(4) -0.0001(5)
V3 0.0205(5) 0.0281(6) 0.0214(4) -0.0025(4) 0.0044(4) 0.0058(5)
O1 0.0152(19) 0.019(2) 0.0187(16) 0.0011(14) 0.0045(15) -0.0011(16)
O202 0.018(2) 0.030(2) 0.0230(17) -0.0015(16) 0.0053(15) 0.0061(18)
O2 0.020(2) 0.022(2) 0.0180(16) 0.0010(15) 0.0012(15) -0.0014(17)
O101 0.0162(19) 0.031(2) 0.0258(18) -0.0044(17) 0.0034(15) -0.0049(18)
O3 0.025(2) 0.024(2) 0.0202(17) 0.0030(15) 0.0045(16) -0.0046(17)
O201 0.016(2) 0.035(2) 0.0220(17) -0.0033(16) 0.0025(16) 0.0054(18)
O303 0.024(2) 0.026(2) 0.0276(18) -0.0048(17) -0.0042(16) 0.0038(19)
O103 0.023(2) 0.022(2) 0.0250(18) -0.0021(15) -0.0002(16) 0.0018(17)
O102 0.016(2) 0.025(2) 0.0236(18) -0.0049(15) 0.0047(16) -0.0006(17)
O301 0.022(2) 0.029(2) 0.0229(18) -0.0019(16) -0.0006(16) -0.0019(18)
O304 0.024(2) 0.028(2) 0.0290(18) -0.0014(16) 0.0008(16) -0.0008(18)
O302 0.023(2) 0.028(2) 0.0257(17) -0.0017(16) 0.0024(16) -0.0005(19)
O104 0.026(2) 0.022(2) 0.0268(18) -0.0045(15) 0.0038(16) 0.0003(17)
O4 0.022(2) 0.021(2) 0.0250(17) 0.0031(15) 0.0037(16) 0.0042(17)
O203 0.029(2) 0.034(2) 0.0250(18) -0.0037(17) 0.0065(17) 0.0110(19)
N301 0.018(3) 0.027(3) 0.028(2) -0.002(2) 0.000(2) -0.005(2)
N1 0.015(2) 0.022(3) 0.018(2) 0.0005(18) -0.0016(19) 0.000(2)
N201 0.020(3) 0.023(3) 0.019(2) -0.0019(19) 0.0014(19) 0.002(2)
N102 0.021(3) 0.025(3) 0.031(2) -0.003(2) 0.006(2) 0.004(2)
C14 0.022(3) 0.023(3) 0.015(2) 0.000(2) -0.001(2) -0.001(3)
N2 0.021(3) 0.027(3) 0.018(2) 0.0035(19) 0.0031(19) -0.003(2)
C11 0.020(3) 0.014(3) 0.019(2) -0.005(2) 0.004(2) -0.001(2)
N101 0.016(2) 0.026(3) 0.024(2) 0.0015(19) 0.0016(19) 0.002(2)
O204 0.022(2) 0.032(2) 0.0308(19) -0.0046(16) 0.0045(16) -0.0009(18)
C211 0.014(3) 0.026(3) 0.028(3) -0.002(2) 0.000(2) 0.002(3)
C213 0.017(3) 0.032(3) 0.019(2) 0.002(2) 0.000(2) 0.000(3)
N302 0.025(3) 0.031(3) 0.031(2) -0.002(2) 0.000(2) -0.002(2)
C16 0.017(3) 0.016(3) 0.014(2) 0.000(2) -0.003(2) 0.001(2)
C111 0.022(3) 0.022(3) 0.031(3) -0.001(2) 0.011(3) 0.003(3)
C1 0.026(3) 0.023(3) 0.019(2) 0.005(2) -0.002(2) -0.001(3)
C215 0.022(3) 0.027(3) 0.028(3) -0.005(2) 0.007(2) 0.006(3)
C22 0.021(3) 0.031(3) 0.013(2) 0.001(2) -0.004(2) 0.001(3)
C13 0.021(3) 0.027(3) 0.017(2) 0.002(2) -0.001(2) 0.006(3)
C15 0.026(3) 0.014(3) 0.021(2) 0.002(2) 0.003(2) -0.001(3)
C216 0.016(3) 0.023(3) 0.026(3) -0.002(2) 0.004(2) 0.004(3)
C2 0.017(3) 0.020(3) 0.024(3) -0.002(2) -0.002(2) 0.002(2)
N202 0.018(3) 0.035(3) 0.026(2) 0.007(2) 0.004(2) 0.006(2)
C121 0.025(3) 0.022(3) 0.020(2) 0.006(2) 0.008(2) 0.000(3)
C217 0.017(3) 0.030(3) 0.029(3) -0.005(2) 0.006(2) 0.005(3)
C31 0.024(3) 0.020(3) 0.021(2) 0.003(2) 0.003(2) 0.001(3)
C314 0.025(3) 0.028(3) 0.025(3) 0.004(2) 0.004(3) -0.002(3)
C322 0.032(3) 0.023(3) 0.025(3) -0.004(2) 0.014(3) 0.000(3)
C311 0.020(3) 0.022(3) 0.029(3) 0.004(2) 0.004(2) 0.000(3)
C124 0.026(3) 0.027(3) 0.021(3) 0.002(2) 0.007(3) -0.006(3)
C27 0.021(3) 0.020(3) 0.022(2) 0.002(2) 0.004(2) -0.003(2)
C325 0.023(3) 0.029(3) 0.027(3) -0.004(2) 0.003(2) -0.002(3)
C21 0.017(3) 0.025(3) 0.014(2) 0.005(2) 0.001(2) 0.000(3)
C122 0.025(3) 0.018(3) 0.021(2) 0.003(2) 0.010(2) -0.002(3)
C312 0.017(3) 0.024(3) 0.032(3) 0.002(2) -0.001(2) -0.010(3)
C61 0.026(3) 0.045(4) 0.024(3) 0.000(3) 0.012(3) -0.013(3)
C26 0.017(3) 0.024(3) 0.020(2) 0.002(2) -0.004(2) 0.000(3)
C321 0.021(3) 0.026(3) 0.030(3) -0.005(3) 0.009(3) 0.003(3)
C41 0.022(3) 0.028(4) 0.030(3) 0.002(2) -0.003(2) -0.005(3)
C225 0.018(3) 0.032(4) 0.028(3) -0.005(3) 0.003(2) 0.008(3)
C12 0.022(3) 0.016(3) 0.017(2) 0.000(2) 0.004(2) 0.003(2)
C126 0.016(3) 0.029(3) 0.022(2) 0.004(2) 0.004(2) -0.001(3)
C241 0.019(3) 0.032(4) 0.025(3) 0.000(2) -0.002(2) 0.006(3)
C23 0.021(3) 0.034(4) 0.021(3) -0.006(2) 0.004(2) -0.007(3)
C6 0.027(3) 0.033(4) 0.022(3) 0.006(2) 0.007(2) 0.007(3)
C227 0.019(3) 0.032(4) 0.024(3) -0.008(2) 0.000(2) 0.002(3)
C323 0.030(3) 0.030(4) 0.034(3) 0.000(3) 0.018(3) -0.006(3)
C222 0.020(3) 0.030(3) 0.020(2) -0.004(2) 0.001(2) 0.003(3)
C113 0.030(3) 0.031(4) 0.035(3) -0.004(3) 0.019(3) -0.004(3)
C309 0.029(3) 0.034(4) 0.043(3) 0.007(3) -0.001(3) 0.001(3)
C226 0.020(3) 0.026(3) 0.018(2) -0.003(2) 0.000(2) 0.004(3)
C5 0.022(3) 0.027(4) 0.030(3) -0.007(2) 0.005(2) -0.004(3)
C101 0.016(3) 0.032(4) 0.027(3) 0.003(2) 0.000(2) 0.007(3)
C123 0.024(3) 0.023(3) 0.030(3) 0.006(2) 0.014(3) 0.004(3)
C331 0.019(3) 0.040(4) 0.032(3) 0.004(3) 0.002(3) -0.003(3)
C223 0.028(3) 0.031(4) 0.022(3) 0.002(2) 0.007(2) 0.005(3)
C341 0.030(3) 0.030(4) 0.023(3) 0.000(2) 0.003(3) -0.004(3)
C151 0.019(3) 0.026(4) 0.029(3) -0.001(2) 0.006(2) 0.000(3)
C25 0.018(3) 0.030(3) 0.024(3) 0.001(2) 0.005(2) -0.011(3)
C24 0.020(3) 0.038(4) 0.022(3) 0.004(3) 0.000(2) -0.001(3)
C114 0.027(3) 0.027(4) 0.038(3) -0.008(3) 0.012(3) -0.005(3)
C129 0.018(3) 0.034(4) 0.021(3) -0.002(2) 0.002(2) -0.003(3)
C212 0.017(3) 0.034(4) 0.022(3) -0.001(2) 0.006(2) 0.005(3)
C127 0.022(3) 0.034(4) 0.022(3) 0.006(2) 0.002(2) 0.000(3)
C17 0.025(3) 0.022(3) 0.019(2) 0.001(2) 0.001(2) 0.001(3)
C51 0.024(3) 0.026(4) 0.021(2) 0.000(2) 0.004(2) -0.003(3)
C152 0.020(3) 0.034(4) 0.037(3) 0.003(3) 0.001(3) -0.008(3)
C301 0.022(3) 0.024(3) 0.035(3) 0.008(3) -0.002(2) -0.001(3)
C7 0.039(4) 0.044(4) 0.034(3) 0.004(3) 0.013(3) 0.014(3)
C351 0.031(3) 0.039(4) 0.024(3) 0.004(3) 0.008(2) -0.007(3)
C3 0.023(3) 0.038(4) 0.028(3) 0.002(3) -0.002(3) 0.000(3)
C112 0.019(3) 0.023(3) 0.029(3) -0.002(2) 0.011(2) 0.001(3)
C125 0.020(3) 0.029(3) 0.023(3) 0.000(2) 0.002(2) -0.004(3)
C102 0.024(3) 0.024(3) 0.032(3) 0.004(2) 0.008(3) 0.006(3)
C214 0.020(3) 0.022(3) 0.024(3) -0.001(2) 0.000(2) -0.003(3)
C116 0.023(3) 0.021(3) 0.027(3) -0.002(2) 0.006(2) 0.002(3)
C317 0.015(3) 0.027(3) 0.028(3) 0.000(2) 0.000(2) -0.002(3)
C43 0.036(4) 0.041(4) 0.033(3) 0.011(3) -0.013(3) -0.014(3)
C224 0.023(3) 0.036(4) 0.021(2) -0.002(2) 0.001(2) 0.006(3)
C232 0.029(3) 0.043(4) 0.016(2) -0.005(2) 0.001(2) 0.009(3)
C324 0.022(3) 0.033(4) 0.030(3) -0.008(3) 0.010(3) -0.005(3)
C313 0.021(3) 0.034(4) 0.032(3) 0.011(3) 0.008(3) 0.000(3)
C326 0.024(3) 0.025(3) 0.029(3) 0.000(2) 0.012(3) 0.002(3)
C316 0.015(3) 0.024(3) 0.030(3) 0.002(2) 0.001(2) -0.007(3)
C361 0.034(4) 0.035(4) 0.039(3) -0.004(3) 0.010(3) -0.009(3)
C315 0.026(3) 0.029(4) 0.022(3) 0.002(2) 0.000(2) -0.007(3)
C115 0.027(3) 0.033(4) 0.033(3) -0.013(3) 0.008(3) -0.008(3)
C327 0.011(3) 0.036(4) 0.032(3) 0.002(3) 0.004(2) 0.000(3)
C33 0.034(4) 0.034(4) 0.035(3) 0.010(3) 0.016(3) 0.004(3)
C308 0.032(4) 0.031(4) 0.037(3) 0.001(3) -0.003(3) 0.001(3)
C221 0.024(3) 0.028(4) 0.018(2) -0.006(2) 0.000(2) 0.004(3)
C244 0.033(4) 0.034(4) 0.042(3) -0.004(3) 0.004(3) 0.010(3)
C161 0.030(3) 0.032(4) 0.025(3) -0.001(2) 0.011(2) -0.005(3)
C251 0.024(3) 0.033(4) 0.021(3) -0.005(2) -0.002(2) 0.010(3)
C253 0.026(3) 0.032(4) 0.030(3) -0.004(2) 0.009(3) 0.004(3)
C53 0.026(3) 0.033(4) 0.040(3) -0.001(3) 0.005(3) -0.007(3)
C34 0.046(4) 0.048(4) 0.025(3) 0.013(3) 0.002(3) -0.012(3)
C203 0.027(4) 0.040(4) 0.054(4) 0.004(3) 0.006(3) -0.004(3)
C305 0.028(3) 0.031(4) 0.049(3) -0.007(3) 0.001(3) -0.003(3)
C333 0.021(3) 0.052(5) 0.038(3) 0.003(3) 0.002(3) -0.005(3)
C54 0.041(4) 0.044(4) 0.041(3) -0.015(3) 0.014(3) -0.013(3)
C202 0.024(3) 0.028(4) 0.038(3) -0.003(3) 0.001(3) 0.000(3)
C52 0.055(4) 0.021(3) 0.034(3) 0.000(3) 0.007(3) -0.007(3)
C106 0.021(3) 0.021(3) 0.059(4) -0.005(3) 0.014(3) -0.004(3)
C243 0.033(4) 0.043(4) 0.032(3) 0.006(3) -0.002(3) 0.014(3)
C332 0.021(3) 0.066(5) 0.048(3) 0.007(3) 0.004(3) -0.013(3)
C264 0.052(4) 0.062(5) 0.041(3) -0.015(3) 0.026(3) -0.006(4)
C201 0.029(3) 0.026(3) 0.032(3) -0.003(2) 0.005(3) -0.004(3)
C131 0.023(3) 0.048(4) 0.026(3) 0.002(3) 0.006(2) 0.006(3)
C242 0.019(3) 0.041(4) 0.049(3) 0.002(3) 0.001(3) 0.007(3)
C261 0.031(3) 0.040(4) 0.026(3) -0.001(3) 0.011(3) 0.003(3)
C204 0.038(4) 0.050(4) 0.043(3) 0.007(3) 0.017(3) -0.003(3)
C254 0.053(4) 0.045(4) 0.029(3) 0.005(3) 0.006(3) 0.023(3)
C304 0.036(4) 0.027(4) 0.074(4) 0.005(3) 0.007(3) -0.004(3)
C262 0.035(4) 0.050(4) 0.052(3) 0.001(3) 0.020(3) 0.007(3)
C42 0.032(4) 0.045(4) 0.041(3) 0.011(3) -0.008(3) -0.016(3)
C164 0.055(4) 0.040(4) 0.023(3) -0.003(3) 0.012(3) -0.004(3)
C110 0.032(3) 0.032(4) 0.032(3) 0.008(3) 0.003(3) 0.005(3)
C235 0.029(4) 0.052(4) 0.034(3) -0.005(3) 0.016(3) 0.005(3)
C108 0.033(4) 0.040(4) 0.028(3) 0.004(3) 0.001(3) 0.003(3)
C141 0.034(4) 0.046(4) 0.035(3) -0.013(3) 0.014(3) -0.018(3)
C105 0.033(4) 0.032(4) 0.037(3) -0.009(3) 0.004(3) 0.002(3)
C32 0.053(4) 0.021(3) 0.031(3) 0.006(2) 0.009(3) 0.001(3)
C206 0.025(3) 0.054(5) 0.046(3) 0.011(3) 0.006(3) 0.003(3)
C162 0.067(5) 0.029(4) 0.029(3) -0.006(3) 0.017(3) -0.014(3)
C302 0.028(3) 0.027(4) 0.042(3) 0.002(3) 0.004(3) -0.001(3)
C103 0.033(4) 0.026(4) 0.054(4) -0.002(3) 0.010(3) 0.010(3)
C263 0.033(4) 0.051(5) 0.042(3) 0.003(3) 0.020(3) 0.003(3)
C354 0.068(5) 0.059(5) 0.028(3) -0.003(3) 0.004(3) -0.001(4)
C306 0.040(4) 0.033(4) 0.036(3) -0.006(3) 0.007(3) 0.006(3)
C134 0.039(4) 0.081(6) 0.032(3) 0.003(3) 0.013(3) -0.010(4)
C334 0.034(4) 0.050(5) 0.050(4) 0.000(3) -0.002(3) -0.017(3)
C208 0.055(5) 0.044(4) 0.052(4) -0.019(3) 0.017(3) 0.008(4)
C353 0.037(4) 0.060(5) 0.033(3) 0.014(3) 0.011(3) 0.006(3)
C107 0.031(4) 0.037(4) 0.072(4) -0.006(3) 0.015(3) -0.008(3)
C9 0.065(5) 0.027(4) 0.040(3) 0.005(3) 0.013(3) 0.006(3)
C44 0.027(4) 0.049(5) 0.067(4) 0.007(4) 0.008(3) 0.001(3)
C344 0.058(4) 0.056(5) 0.032(3) 0.000(3) 0.011(3) -0.016(4)
C154 0.024(3) 0.054(4) 0.037(3) -0.003(3) 0.005(3) 0.005(3)
C163 0.038(4) 0.081(6) 0.031(3) -0.020(3) 0.010(3) -0.015(4)
C10 0.055(5) 0.055(5) 0.073(5) 0.030(4) 0.004(4) -0.030(4)
C234 0.039(4) 0.075(5) 0.023(3) -0.010(3) 0.005(3) 0.019(4)
C352 0.038(4) 0.062(5) 0.045(3) 0.020(3) 0.008(3) 0.002(4)
C8 0.052(4) 0.042(5) 0.049(4) 0.017(3) 0.012(3) -0.010(4)
C342 0.080(5) 0.042(5) 0.037(3) 0.001(3) 0.014(3) 0.006(4)
C303 0.044(4) 0.021(4) 0.049(3) -0.001(3) 0.001(3) -0.002(3)
C153 0.024(3) 0.030(4) 0.033(3) 0.003(3) 0.000(3) 0.001(3)
C343 0.042(4) 0.090(6) 0.030(3) -0.009(3) 0.007(3) -0.009(4)
C252 0.032(4) 0.050(4) 0.041(3) -0.009(3) -0.005(3) 0.019(3)
C104 0.041(4) 0.039(4) 0.040(3) -0.006(3) 0.014(3) 0.008(3)
C109 0.052(5) 0.049(5) 0.049(4) 0.007(3) -0.014(3) -0.016(4)
C133 0.034(4) 0.077(5) 0.035(3) 0.024(3) 0.006(3) 0.003(4)
C205 0.031(4) 0.040(4) 0.040(3) 0.006(3) 0.014(3) 0.006(3)
C362 0.071(5) 0.043(5) 0.056(4) 0.002(3) 0.009(4) -0.030(4)
C310 0.054(4) 0.058(5) 0.038(3) -0.001(3) -0.008(3) -0.006(4)
C364 0.080(6) 0.053(5) 0.042(4) -0.009(3) 0.016(4) -0.028(4)
C132 0.069(5) 0.065(5) 0.029(3) -0.020(3) 0.007(3) -0.012(4)
C233 0.044(4) 0.048(5) 0.037(3) -0.017(3) 0.009(3) 0.004(3)
C363 0.029(4) 0.054(5) 0.112(6) -0.001(4) 0.007(4) -0.012(4)
C207 0.038(4) 0.050(5) 0.056(4) 0.000(3) 0.009(3) 0.006(4)
C209 0.059(5) 0.086(7) 0.094(6) -0.050(5) 0.003(4) 0.034(5)
C4 0.077(5) 0.052(5) 0.042(4) 0.012(3) -0.017(4) -0.035(4)
C307 0.059(5) 0.039(4) 0.057(4) -0.009(3) 0.017(3) 0.003(4)
C210 0.075(5) 0.038(4) 0.041(3) -0.012(3) 0.008(4) -0.002(4)
C142 0.033(5) 0.055(7) 0.089(8) 0.007(8) -0.004(7) -0.026(5)
C143 0.080(12) 0.118(13) 0.065(9) -0.054(8) 0.033(8) -0.066(9)
C144 0.078(17) 0.058(14) 0.094(11) 0.008(11) 0.008(7) -0.044(11)
C145 0.033(5) 0.055(7) 0.089(8) 0.007(8) -0.004(7) -0.026(5)
C146 0.080(12) 0.118(13) 0.065(9) -0.054(8) 0.033(8) -0.066(9)
C147 0.078(17) 0.058(14) 0.094(11) 0.008(11) 0.008(7) -0.044(11)
C62 0.071(8) 0.051(8) 0.062(7) -0.001(5) 0.047(6) -0.013(5)
C64 0.054(7) 0.066(8) 0.046(6) 0.029(5) 0.035(5) 0.023(6)
C66 0.060(6) 0.084(10) 0.069(6) 0.007(9) 0.043(5) 0.003(9)
C63 0.071(8) 0.051(8) 0.062(7) -0.001(5) 0.047(6) -0.013(5)
C65 0.054(7) 0.066(8) 0.046(6) 0.029(5) 0.035(5) 0.023(6)
C67 0.060(6) 0.084(10) 0.069(6) 0.007(9) 0.043(5) 0.003(9)

loop_
_atom_type_symbol
_atom_type_description
_atom_type_scat_dispersion_real
_atom_type_scat_dispersion_imag
_atom_type_scat_source
C C 0.0033 0.0016 'International Tables Vol C Tables 4.2.6.8 and 6.1.1.4'
H H 0.0000 0.0000 'International Tables Vol C Tables 4.2.6.8 and 6.1.1.4'
N N 0.0061 0.0033 'International Tables Vol C Tables 4.2.6.8 and 6.1.1.4'
O O 0.0106 0.0060 'International Tables Vol C Tables 4.2.6.8 and 6.1.1.4'
V V 0.3005 0.5294 'International Tables Vol C Tables 4.2.6.8 and 6.1.1.4'

loop_
_geom_angle_atom_site_label_1
_geom_angle_atom_site_label_2
_geom_angle_atom_site_label_3
_geom_angle
O104 V2 O103 107.28(17)
O104 V2 O101 95.41(17)
O103 V2 O101 94.36(14)
O104 V2 O102 95.44(16)
O103 V2 O102 98.15(15)
O101 V2 O102 160.21(15)
O104 V2 N101 93.72(17)
O103 V2 N101 158.63(16)
O101 V2 N101 79.44(14)
O102 V2 N101 83.38(14)
O104 V2 N102 168.15(16)
O103 V2 N102 84.44(15)
O101 V2 N102 85.19(15)
O102 V2 N102 80.84(14)
N101 V2 N102 74.72(15)
O4 V1 O3 107.66(17)
O4 V1 O1 95.09(15)
O3 V1 O1 97.44(14)
O4 V1 O2 93.38(15)
O3 V1 O2 96.16(14)
O1 V1 O2 160.98(14)
O4 V1 N1 96.71(16)
O3 V1 N1 155.59(15)
O1 V1 N1 78.65(14)
O2 V1 N1 83.47(14)
O4 V1 N2 171.08(16)
O3 V1 N2 81.26(15)
O1 V1 N2 83.14(13)
O2 V1 N2 85.86(13)
N1 V1 N2 74.37(14)
O304 V4 O303 107.70(17)
O304 V4 O302 95.92(17)
O303 V4 O302 97.08(15)
O304 V4 O301 94.88(16)
O303 V4 O301 95.29(15)
O302 V4 O301 160.28(16)
O304 V4 N301 94.00(17)
O303 V4 N301 158.07(17)
O302 V4 N301 83.48(14)
O301 V4 N301 79.34(15)
O304 V4 N302 169.33(16)
O303 V4 N302 82.90(15)
O302 V4 N302 83.67(15)
O301 V4 N302 82.68(15)
N301 V4 N302 75.35(15)
O204 V3 O203 107.17(18)
O204 V3 O201 95.56(16)
O203 V3 O201 94.60(15)
O204 V3 O202 95.85(16)
O203 V3 O202 97.45(15)
O201 V3 O202 160.18(16)
O204 V3 N201 93.95(17)
O203 V3 N201 158.60(17)
O201 V3 N201 79.63(14)
O202 V3 N201 83.45(14)
O204 V3 N202 167.72(16)
O203 V3 N202 84.92(16)
O201 V3 N202 85.38(14)
O202 V3 N202 80.09(14)
N201 V3 N202 74.13(15)
C21 O1 V1 126.5(3)
C221 O202 V3 119.7(3)
C11 O2 V1 119.6(3)
C111 O101 V2 127.1(3)
C8 O3 V1 140.7(4)
C211 O201 V3 129.7(3)
C308 O303 V4 143.6(3)
C108 O103 V2 145.6(3)
C121 O102 V2 121.9(3)
C311 O301 V4 127.3(3)
C321 O302 V4 123.7(3)
C208 O203 V3 144.2(4)
C317 N301 C301 109.8(4)
C317 N301 C327 107.5(4)
C301 N301 C327 107.5(4)
C317 N301 V4 107.4(3)
C301 N301 V4 110.1(3)
C327 N301 V4 114.5(3)
C1 N1 C27 108.2(3)
C1 N1 C17 109.6(4)
C27 N1 C17 107.0(4)
C1 N1 V1 109.8(3)
C27 N1 V1 108.7(3)
C17 N1 V1 113.4(3)
C201 N201 C217 107.9(4)
C201 N201 C227 109.7(4)
C217 N201 C227 107.1(4)
C201 N201 V3 110.4(3)
C217 N201 V3 108.6(3)
C227 N201 V3 113.1(3)
C102 N102 C106 107.6(4)
C102 N102 C105 105.9(4)
C106 N102 C105 109.7(4)
C102 N102 V2 109.1(3)
C106 N102 V2 113.7(3)
C105 N102 V2 110.5(3)
C15 C14 C13 115.9(5)
C15 C14 C41 123.9(4)
C13 C14 C41 120.2(4)
C2 N2 C6 111.6(4)
C2 N2 C5 106.4(4)
C6 N2 C5 110.7(4)
C2 N2 V1 110.8(3)
C6 N2 V1 108.4(3)
C5 N2 V1 109.0(3)
O2 C11 C16 116.4(4)
O2 C11 C12 123.0(4)
C16 C11 C12 120.5(5)
C129 N101 C101 109.8(4)
C129 N101 C127 106.7(4)
C101 N101 C127 109.3(4)
C129 N101 V2 107.9(3)
C101 N101 V2 109.4(3)
C127 N101 V2 113.6(3)
O201 C211 C216 121.1(4)
O201 C211 C212 119.9(4)
C216 C211 C212 119.0(5)
C214 C213 C212 124.0(4)
C214 C213 H213 118.0
C212 C213 H213 118.0
C306 N302 C302 112.5(4)
C306 N302 C305 110.0(4)
C302 N302 C305 106.5(4)
C306 N302 V4 107.7(3)
C302 N302 V4 110.6(3)
C305 N302 V4 109.6(3)
C11 C16 C15 119.9(4)
C11 C16 C17 117.5(4)
C15 C16 C17 122.5(4)
O101 C111 C116 120.1(4)
O101 C111 C112 120.8(4)
C116 C111 C112 119.0(5)
N1 C1 C2 113.2(4)
N1 C1 H1A 108.9
C2 C1 H1A 108.9
N1 C1 H1B 108.9
C2 C1 H1B 108.9
H1A C1 H1B 107.7
C214 C215 C216 122.1(5)
C214 C215 H215 118.9
C216 C215 H215 118.9
C23 C22 C21 117.4(5)
C23 C22 C51 120.5(4)
C21 C22 C51 122.0(4)
C12 C13 C14 125.6(5)
C12 C13 H13 117.2
C14 C13 H13 117.2
C14 C15 C16 121.9(5)
C14 C15 H15 119.1
C16 C15 H15 119.1
C215 C216 C211 120.2(4)
C215 C216 C217 116.3(4)
C211 C216 C217 123.5(4)
N2 C2 C3 107.2(4)
N2 C2 C1 110.9(4)
C3 C2 C1 109.7(4)
N2 C2 H2 109.6
C3 C2 H2 109.6
C1 C2 H2 109.6
C206 N202 C205 110.6(4)
C206 N202 C202 106.2(4)
C205 N202 C202 105.8(4)
C206 N202 V3 114.1(3)
C205 N202 V3 109.8(3)
C202 N202 V3 110.0(3)
O102 C121 C122 123.1(4)
O102 C121 C126 116.4(4)
C122 C121 C126 120.4(4)
N201 C217 C216 114.6(4)
N201 C217 H21A 108.6
C216 C217 H21A 108.6
N201 C217 H21B 108.6
C216 C217 H21B 108.6
H21A C217 H21B 107.6
C32 C31 C12 108.0(4)
C32 C31 C33 110.8(5)
C12 C31 C33 111.2(4)
C32 C31 C34 107.4(4)
C12 C31 C34 112.7(4)
C33 C31 C34 106.7(4)
C315 C314 C313 115.9(4)
C315 C314 C341 123.7(5)
C313 C314 C341 120.4(4)
C321 C322 C323 117.1(5)
C321 C322 C351 121.1(5)
C323 C322 C351 121.7(5)
O301 C311 C316 120.7(4)
O301 C311 C312 120.6(4)
C316 C311 C312 118.6(4)
C125 C124 C123 116.6(4)
C125 C124 C161 122.7(5)
C123 C124 C161 120.5(5)
N1 C27 C26 116.9(4)
N1 C27 H27A 108.1
C26 C27 H27A 108.1
N1 C27 H27B 108.1
C26 C27 H27B 108.1
H27A C27 H27B 107.3
C326 C325 C324 121.4(5)
C326 C325 H325 119.3
C324 C325 H325 119.3
O1 C21 C26 120.3(4)
O1 C21 C22 119.9(4)
C26 C21 C22 119.8(4)
C123 C122 C121 116.1(5)
C123 C122 C151 122.1(4)
C121 C122 C151 121.5(4)
C313 C312 C311 118.6(5)
C313 C312 C331 120.4(4)
C311 C312 C331 121.0(4)
C64 C61 C66 113.1(9)
C67 C61 C63 118.4(10)
C64 C61 C24 109.8(6)
C67 C61 C24 109.5(7)
C66 C61 C24 111.9(6)
C63 C61 C24 111.0(6)
C67 C61 C65 105.1(10)
C63 C61 C65 103.5(8)
C24 C61 C65 108.6(6)
C64 C61 C62 106.3(8)
C66 C61 C62 104.4(9)
C24 C61 C62 111.1(6)
C21 C26 C25 119.8(5)
C21 C26 C27 123.5(4)
C25 C26 C27 116.6(5)
O302 C321 C322 123.1(5)
O302 C321 C326 116.2(5)
C322 C321 C326 120.6(5)
C44 C41 C42 109.6(5)
C44 C41 C43 109.7(5)
C42 C41 C43 106.9(5)
C44 C41 C14 109.0(5)
C42 C41 C14 111.5(4)
C43 C41 C14 110.1(4)
C224 C225 C226 120.6(5)
C224 C225 H225 119.7
C226 C225 H225 119.7
C13 C12 C11 116.0(4)
C13 C12 C31 121.1(4)
C11 C12 C31 122.9(4)
C125 C126 C121 120.5(5)
C125 C126 C127 122.8(5)
C121 C126 C127 115.9(4)
C243 C241 C244 107.7(4)
C243 C241 C242 108.3(4)
C244 C241 C242 109.9(4)
C243 C241 C214 111.7(4)
C244 C241 C214 110.9(4)
C242 C241 C214 108.3(4)
C24 C23 C22 123.6(5)
C24 C23 H23 118.2
C22 C23 H23 118.2
N2 C6 C7 116.1(4)
N2 C6 H6A 108.3
C7 C6 H6A 108.3
N2 C6 H6B 108.3
C7 C6 H6B 108.3
H6A C6 H6B 107.4
N201 C227 C226 114.6(4)
N201 C227 H22A 108.6
C226 C227 H22A 108.6
N201 C227 H22B 108.6
C226 C227 H22B 108.6
H22A C227 H22B 107.6
C324 C323 C322 123.8(5)
C324 C323 H323 118.1
C322 C323 H323 118.1
C223 C222 C221 116.4(5)
C223 C222 C251 121.5(5)
C221 C222 C251 121.9(4)
C112 C113 C114 124.5(5)
C112 C113 H113 117.8
C114 C113 H113 117.8
C308 C309 H30A 109.5
C308 C309 H30B 109.5
H30A C309 H30B 109.5
C308 C309 H30C 109.5
H30A C309 H30C 109.5
H30B C309 H30C 109.5
C225 C226 C221 120.7(5)
C225 C226 C227 122.4(5)
C221 C226 C227 116.3(4)
C4 C5 N2 108.3(5)
C4 C5 H5A 110.0
N2 C5 H5A 110.0
C4 C5 H5B 110.0
N2 C5 H5B 110.0
H5A C5 H5B 108.4
N101 C101 C102 112.7(4)
N101 C101 H10A 109.0
C102 C101 H10A 109.1
N101 C101 H10B 109.0
C102 C101 H10B 109.0
H10A C101 H10B 107.8
C122 C123 C124 124.9(5)
C122 C123 H123 117.5
C124 C123 H123 117.5
C334 C331 C333 108.8(5)
C334 C331 C332 106.8(5)
C333 C331 C332 107.6(5)
C334 C331 C312 109.6(5)
C333 C331 C312 111.6(4)
C332 C331 C312 112.3(4)
C224 C223 C222 124.2(5)
C224 C223 H223 117.9
C222 C223 H223 117.9
C342 C341 C344 108.2(5)
C342 C341 C343 108.9(5)
C344 C341 C343 108.2(5)
C342 C341 C314 108.4(4)
C344 C341 C314 111.6(4)
C343 C341 C314 111.5(4)
C154 C151 C122 112.2(4)
C154 C151 C152 107.8(4)
C122 C151 C152 108.7(4)
C154 C151 C153 108.2(4)
C122 C151 C153 110.1(4)
C152 C151 C153 109.8(4)
C24 C25 C26 122.3(5)
C24 C25 H25 118.9
C26 C25 H25 118.9
C25 C24 C23 117.0(4)
C25 C24 C61 121.4(5)
C23 C24 C61 121.6(5)
C115 C114 C113 115.6(5)
C115 C114 C141 121.7(5)
C113 C114 C141 122.7(4)
N101 C129 C116 116.9(4)
N101 C129 H12A 108.1
C116 C129 H12A 108.1
N101 C129 H12B 108.1
C116 C129 H12B 108.1
H12A C129 H12B 107.3
C213 C212 C211 117.8(4)
C213 C212 C232 121.0(4)
C211 C212 C232 121.2(4)
C126 C127 N101 115.8(4)
C126 C127 H12C 108.3
N101 C127 H12C 108.3
C126 C127 H12D 108.3
N101 C127 H12D 108.3
H12C C127 H12D 107.4
C16 C17 N1 113.6(4)
C16 C17 H17A 108.8
N1 C17 H17A 108.8
C16 C17 H17B 108.8
N1 C17 H17B 108.8
H17A C17 H17B 107.7
C53 C51 C54 107.8(4)
C53 C51 C22 109.8(4)
C54 C51 C22 113.1(4)
C53 C51 C52 109.6(4)
C54 C51 C52 106.2(4)
C22 C51 C52 110.3(4)
C151 C152 H15A 109.5
C151 C152 H15B 109.5
H15A C152 H15B 109.5
C151 C152 H15C 109.5
H15A C152 H15C 109.5
H15B C152 H15C 109.5
N301 C301 C302 112.0(4)
N301 C301 H30D 109.2
C302 C301 H30D 109.2
N301 C301 H30E 109.2
C302 C301 H30E 109.2
H30D C301 H30E 107.9
C6 C7 H7A 109.5
C6 C7 H7B 109.5
H7A C7 H7B 109.5
C6 C7 H7C 109.5
H7A C7 H7C 109.5
H7B C7 H7C 109.5
C354 C351 C352 110.3(5)
C354 C351 C353 108.6(4)
C352 C351 C353 108.1(5)
C354 C351 C322 108.4(5)
C352 C351 C322 109.8(4)
C353 C351 C322 111.7(4)
C2 C3 C4 102.9(4)
C2 C3 H3A 111.2
C4 C3 H3A 111.2
C2 C3 H3B 111.2
C4 C3 H3B 111.2
H3A C3 H3B 109.1
C113 C112 C111 117.8(4)
C113 C112 C131 120.7(4)
C111 C112 C131 121.5(5)
C124 C125 C126 121.1(5)
C124 C125 H125 119.5
C126 C125 H125 119.5
N102 C102 C103 105.7(4)
N102 C102 C101 111.7(4)
C103 C102 C101 110.9(4)
N102 C102 H102 109.4
C103 C102 H102 109.4
C101 C102 H102 109.4
C213 C214 C215 116.8(5)
C213 C214 C241 122.9(4)
C215 C214 C241 120.2(4)
C111 C116 C115 119.9(4)
C111 C116 C129 123.9(5)
C115 C116 C129 116.1(4)
N301 C317 C316 116.8(4)
N301 C317 H31A 108.1
C316 C317 H31A 108.1
N301 C317 H31B 108.1
C316 C317 H31B 108.1
H31A C317 H31B 107.3
C41 C43 H43A 109.5
C41 C43 H43B 109.5
H43A C43 H43B 109.5
C41 C43 H43C 109.5
H43A C43 H43C 109.5
H43B C43 H43C 109.5
C225 C224 C223 117.4(5)
C225 C224 C261 119.9(5)
C223 C224 C261 122.6(5)
C235 C232 C212 113.1(4)
C235 C232 C234 108.3(4)
C212 C232 C234 112.5(4)
C235 C232 C233 108.4(5)
C212 C232 C233 107.5(4)
C234 C232 C233 106.8(5)
C323 C324 C325 117.3(5)
C323 C324 C361 122.6(5)
C325 C324 C361 120.0(5)
C312 C313 C314 123.7(5)
C312 C313 H313 118.2
C314 C313 H313 118.2
C325 C326 C321 119.4(5)
C325 C326 C327 123.1(5)
C321 C326 C327 116.8(5)
C315 C316 C311 119.6(4)
C315 C316 C317 117.0(4)
C311 C316 C317 123.4(4)
C324 C361 C363 109.2(5)
C324 C361 C362 112.6(5)
C363 C361 C362 107.7(5)
C324 C361 C364 109.7(5)
C363 C361 C364 110.4(5)
C362 C361 C364 107.3(5)
C314 C315 C316 123.5(5)
C314 C315 H315 118.3
C316 C315 H315 118.3
C114 C115 C116 123.2(5)
C114 C115 H115 118.4
C116 C115 H115 118.4
C326 C327 N301 115.3(4)
C326 C327 H32A 108.5
N301 C327 H32A 108.5
C326 C327 H32B 108.5
N301 C327 H32B 108.5
H32A C327 H32B 107.5
C31 C33 H33A 109.5
C31 C33 H33B 109.5
H33A C33 H33B 109.5
C31 C33 H33C 109.5
H33A C33 H33C 109.5
H33B C33 H33C 109.5
O303 C308 C310 109.7(5)
O303 C308 C309 112.2(4)
C310 C308 C309 112.9(5)
O303 C308 H308 107.2
C310 C308 H308 107.2
C309 C308 H308 107.2
O202 C221 C226 116.3(5)
O202 C221 C222 123.2(5)
C226 C221 C222 120.5(4)
C241 C244 H24A 109.5
C241 C244 H24B 109.5
H24A C244 H24B 109.5
C241 C244 H24C 109.5
H24A C244 H24C 109.5
H24B C244 H24C 109.5
C163 C161 C124 112.2(4)
C163 C161 C162 108.1(5)
C124 C161 C162 110.8(4)
C163 C161 C164 108.2(4)
C124 C161 C164 107.8(4)
C162 C161 C164 109.7(4)
C254 C251 C222 112.7(4)
C254 C251 C253 107.2(4)
C222 C251 C253 112.6(4)
C254 C251 C252 108.3(4)
C222 C251 C252 107.9(4)
C253 C251 C252 108.0(4)
C251 C253 H25A 109.5
C251 C253 H25B 109.5
H25A C253 H25B 109.5
C251 C253 H25C 109.5
H25A C253 H25C 109.5
H25B C253 H25C 109.5
C51 C53 H53A 109.5
C51 C53 H53B 109.5
H53A C53 H53B 109.5
C51 C53 H53C 109.5
H53A C53 H53C 109.5
H53B C53 H53C 109.5
C31 C34 H34A 109.5
C31 C34 H34B 109.5
H34A C34 H34B 109.5
C31 C34 H34C 109.5
H34A C34 H34C 109.5
H34B C34 H34C 109.5
C202 C203 C204 102.7(5)
C202 C203 H20A 111.2
C204 C203 H20A 111.2
C202 C203 H20B 111.2
C204 C203 H20B 111.2
H20A C203 H20B 109.1
N302 C305 C304 106.5(4)
N302 C305 H30F 110.4
C304 C305 H30F 110.4
N302 C305 H30G 110.4
C304 C305 H30G 110.4
H30F C305 H30G 108.6
C331 C333 H33D 109.5
C331 C333 H33E 109.5
H33D C333 H33E 109.5
C331 C333 H33F 109.5
H33D C333 H33F 109.5
H33E C333 H33F 109.5
C51 C54 H54A 109.5
C51 C54 H54B 109.5
H54A C54 H54B 109.5
C51 C54 H54C 109.5
H54A C54 H54C 109.5
H54B C54 H54C 109.5
N202 C202 C203 105.9(4)
N202 C202 C201 111.6(4)
C203 C202 C201 108.9(5)
N202 C202 H202 110.1
C203 C202 H202 110.1
C201 C202 H202 110.1
C51 C52 H52A 109.5
C51 C52 H52B 109.5
H52A C52 H52B 109.5
C51 C52 H52C 109.5
H52A C52 H52C 109.5
H52B C52 H52C 109.5
C107 C106 N102 116.0(5)
C107 C106 H10C 108.3
N102 C106 H10C 108.3
C107 C106 H10D 108.3
N102 C106 H10D 108.3
H10C C106 H10D 107.4
C241 C243 H24D 109.5
C241 C243 H24E 109.5
H24D C243 H24E 109.5
C241 C243 H24F 109.5
H24D C243 H24F 109.5
H24E C243 H24F 109.5
C331 C332 H33G 109.5
C331 C332 H33H 109.5
H33G C332 H33H 109.5
C331 C332 H33I 109.5
H33G C332 H33I 109.5
H33H C332 H33I 109.5
C261 C264 H26A 109.5
C261 C264 H26B 109.5
H26A C264 H26B 109.5
C261 C264 H26C 109.5
H26A C264 H26C 109.5
H26B C264 H26C 109.5
N201 C201 C202 114.5(4)
N201 C201 H20C 108.6
C202 C201 H20C 108.6
N201 C201 H20D 108.6
C202 C201 H20D 108.6
H20C C201 H20D 107.6
C134 C131 C132 107.3(5)
C134 C131 C133 108.1(5)
C132 C131 C133 109.9(5)
C134 C131 C112 112.5(5)
C132 C131 C112 109.9(5)
C133 C131 C112 109.0(4)
C241 C242 H24G 109.5
C241 C242 H24H 109.5
H24G C242 H24H 109.5
C241 C242 H24I 109.5
H24G C242 H24I 109.5
H24H C242 H24I 109.5
C264 C261 C263 109.1(4)
C264 C261 C224 109.2(5)
C263 C261 C224 112.1(5)
C264 C261 C262 110.6(5)
C263 C261 C262 106.8(5)
C224 C261 C262 109.1(4)
C205 C204 C203 102.1(5)
C205 C204 H20E 111.3
C203 C204 H20E 111.3
C205 C204 H20F 111.3
C203 C204 H20F 111.3
H20E C204 H20F 109.2
C251 C254 H25D 109.5
C251 C254 H25E 109.5
H25D C254 H25E 109.5
C251 C254 H25F 109.5
H25D C254 H25F 109.5
H25E C254 H25F 109.5
C303 C304 C305 104.3(5)
C303 C304 H30H 110.9
C305 C304 H30H 110.9
C303 C304 H30I 110.9
C305 C304 H30I 110.9
H30H C304 H30I 108.9
C261 C262 H26D 109.5
C261 C262 H26E 109.5
H26D C262 H26E 109.5
C261 C262 H26F 109.5
H26D C262 H26F 109.5
H26E C262 H26F 109.5
C41 C42 H42A 109.5
C41 C42 H42B 109.5
H42A C42 H42B 109.5
C41 C42 H42C 109.5
H42A C42 H42C 109.5
H42B C42 H42C 109.5
C161 C164 H16A 109.5
C161 C164 H16B 109.5
H16A C164 H16B 109.5
C161 C164 H16C 109.5
H16A C164 H16C 109.5
H16B C164 H16C 109.5
C108 C110 H11A 109.5
C108 C110 H11B 109.5
H11A C110 H11B 109.5
C108 C110 H11C 109.5
H11A C110 H11C 109.5
H11B C110 H11C 109.5
C232 C235 H23A 109.5
C232 C235 H23B 109.5
H23A C235 H23B 109.5
C232 C235 H23C 109.5
H23A C235 H23C 109.5
H23B C235 H23C 109.5
O103 C108 C109 108.1(5)
O103 C108 C110 111.4(4)
C109 C108 C110 113.0(5)
O103 C108 H108 108.0
C109 C108 H108 108.0
C110 C108 H108 108.0
C142 C141 C144 113.4(16)
C142 C141 C114 110.1(8)
C147 C141 C114 112.1(10)
C144 C141 C114 114.0(17)
C147 C141 C146 108.7(11)
C114 C141 C146 113.8(7)
C142 C141 C143 107.7(13)
C144 C141 C143 105.1(15)
C114 C141 C143 105.9(10)
C147 C141 C145 108.1(9)
C114 C141 C145 107.4(6)
C146 C141 C145 106.5(9)
C104 C105 N102 107.6(4)
C104 C105 H10E 110.2
N102 C105 H10E 110.2
C104 C105 H10F 110.2
N102 C105 H10F 110.2
H10E C105 H10F 108.5
C31 C32 H32C 109.5
C31 C32 H32D 109.5
H32C C32 H32D 109.5
C31 C32 H32E 109.5
H32C C32 H32E 109.5
H32D C32 H32E 109.5
C207 C206 N202 114.3(5)
C207 C206 H20G 108.7
N202 C206 H20G 108.7
C207 C206 H20H 108.7
N202 C206 H20H 108.7
H20G C206 H20H 107.6
C161 C162 H16D 109.5
C161 C162 H16E 109.5
H16D C162 H16E 109.5
C161 C162 H16F 109.5
H16D C162 H16F 109.5
H16E C162 H16F 109.5
N302 C302 C303 106.3(4)
N302 C302 C301 111.3(4)
C303 C302 C301 109.8(4)
N302 C302 H302 109.8
C303 C302 H302 109.8
C301 C302 H302 109.8
C102 C103 C104 102.3(4)
C102 C103 H10G 111.3
C104 C103 H10G 111.3
C102 C103 H10H 111.3
C104 C103 H10H 111.3
H10G C103 H10H 109.2
C261 C263 H26G 109.5
C261 C263 H26H 109.5
H26G C263 H26H 109.5
C261 C263 H26I 109.5
H26G C263 H26I 109.5
H26H C263 H26I 109.5
C351 C354 H35A 109.5
C351 C354 H35B 109.5
H35A C354 H35B 109.5
C351 C354 H35C 109.5
H35A C354 H35C 109.5
H35B C354 H35C 109.5
N302 C306 C307 116.0(5)
N302 C306 H30J 108.3
C307 C306 H30J 108.3
N302 C306 H30K 108.3
C307 C306 H30K 108.3
H30J C306 H30K 107.4
C131 C134 H13A 109.5
C131 C134 H13B 109.5
H13A C134 H13B 109.5
C131 C134 H13C 109.5
H13A C134 H13C 109.5
H13B C134 H13C 109.5
C331 C334 H33J 109.5
C331 C334 H33K 109.5
H33J C334 H33K 109.5
C331 C334 H33L 109.5
H33J C334 H33L 109.5
H33K C334 H33L 109.5
O203 C208 C209 108.8(5)
O203 C208 C210 113.5(5)
C209 C208 C210 115.5(7)
O203 C208 H208 106.1
C209 C208 H208 106.1
C210 C208 H208 106.1
C351 C353 H35D 109.5
C351 C353 H35E 109.5
H35D C353 H35E 109.5
C351 C353 H35F 109.5
H35D C353 H35F 109.5
H35E C353 H35F 109.5
C106 C107 H10J 109.5
C106 C107 H10K 109.5
H10J C107 H10K 109.5
C106 C107 H10L 109.5
H10J C107 H10L 109.5
H10K C107 H10L 109.5
C8 C9 H9A 109.5
C8 C9 H9B 109.5
H9A C9 H9B 109.5
C8 C9 H9C 109.5
H9A C9 H9C 109.5
H9B C9 H9C 109.5
C41 C44 H44A 109.5
C41 C44 H44B 109.5
H44A C44 H44B 109.5
C41 C44 H44C 109.5
H44A C44 H44C 109.5
H44B C44 H44C 109.5
C341 C344 H34D 109.5
C341 C344 H34E 109.5
H34D C344 H34E 109.5
C341 C344 H34F 109.5
H34D C344 H34F 109.5
H34E C344 H34F 109.5
C151 C154 H15D 109.5
C151 C154 H15E 109.5
H15D C154 H15E 109.5
C151 C154 H15F 109.5
H15D C154 H15F 109.5
H15E C154 H15F 109.5
C161 C163 H16G 109.5
C161 C163 H16H 109.5
H16G C163 H16H 109.5
C161 C163 H16I 109.5
H16G C163 H16I 109.5
H16H C163 H16I 109.5
C8 C10 H10M 109.5
C8 C10 H10N 109.5
H10M C10 H10N 109.5
C8 C10 H10O 109.5
H10M C10 H10O 109.5
H10N C10 H10O 109.5
C232 C234 H23D 109.5
C232 C234 H23E 109.5
H23D C234 H23E 109.5
C232 C234 H23F 109.5
H23D C234 H23F 109.5
H23E C234 H23F 109.5
C351 C352 H35G 109.5
C351 C352 H35H 109.5
H35G C352 H35H 109.5
C351 C352 H35I 109.5
H35G C352 H35I 109.5
H35H C352 H35I 109.5
O3 C8 C9 113.4(5)
O3 C8 C10 107.8(5)
C9 C8 C10 113.9(6)
O3 C8 H8 107.1
C9 C8 H8 107.1
C10 C8 H8 107.1
C341 C342 H34G 109.5
C341 C342 H34H 109.5
H34G C342 H34H 109.5
C341 C342 H34I 109.5
H34G C342 H34I 109.5
H34H C342 H34I 109.5
C304 C303 C302 102.7(5)
C304 C303 H30L 111.2
C302 C303 H30L 111.2
C304 C303 H30M 111.2
C302 C303 H30M 111.2
H30L C303 H30M 109.1
C151 C153 H15G 109.5
C151 C153 H15H 109.5
H15G C153 H15H 109.5
C151 C153 H15I 109.5
H15G C153 H15I 109.5
H15H C153 H15I 109.5
C341 C343 H34J 109.5
C341 C343 H34K 109.5
H34J C343 H34K 109.5
C341 C343 H34L 109.5
H34J C343 H34L 109.5
H34K C343 H34L 109.5
C251 C252 H25G 109.5
C251 C252 H25H 109.5
H25G C252 H25H 109.5
C251 C252 H25I 109.5
H25G C252 H25I 109.5
H25H C252 H25I 109.5
C105 C104 C103 102.6(4)
C105 C104 H10P 111.3
C103 C104 H10P 111.3
C105 C104 H10Q 111.3
C103 C104 H10Q 111.3
H10P C104 H10Q 109.2
C108 C109 H10R 109.5
C108 C109 H10S 109.5
H10R C109 H10S 109.5
C108 C109 H10T 109.5
H10R C109 H10T 109.5
H10S C109 H10T 109.5
C131 C133 H13D 109.5
C131 C133 H13E 109.5
H13D C133 H13E 109.5
C131 C133 H13F 109.5
H13D C133 H13F 109.5
H13E C133 H13F 109.5
C204 C205 N202 107.1(4)
C204 C205 H20I 110.3
N202 C205 H20I 110.3
C204 C205 H20J 110.3
N202 C205 H20J 110.3
H20I C205 H20J 108.6
C361 C362 H36A 109.5
C361 C362 H36B 109.5
H36A C362 H36B 109.5
C361 C362 H36C 109.5
H36A C362 H36C 109.5
H36B C362 H36C 109.5
C308 C310 H31C 109.5
C308 C310 H31D 109.5
H31C C310 H31D 109.5
C308 C310 H31E 109.5
H31C C310 H31E 109.5
H31D C310 H31E 109.5
C361 C364 H36D 109.5
C361 C364 H36E 109.5
H36D C364 H36E 109.5
C361 C364 H36F 109.5
H36D C364 H36F 109.5
H36E C364 H36F 109.5
C131 C132 H13G 109.5
C131 C132 H13H 109.5
H13G C132 H13H 109.5
C131 C132 H13I 109.5
H13G C132 H13I 109.5
H13H C132 H13I 109.5
C232 C233 H23G 109.5
C232 C233 H23H 109.5
H23G C233 H23H 109.5
C232 C233 H23I 109.5
H23G C233 H23I 109.5
H23H C233 H23I 109.5
C361 C363 H36G 109.5
C361 C363 H36H 109.5
H36G C363 H36H 109.5
C361 C363 H36I 109.5
H36G C363 H36I 109.5
H36H C363 H36I 109.5
C206 C207 H20K 109.5
C206 C207 H20L 109.5
H20K C207 H20L 109.5
C206 C207 H20M 109.5
H20K C207 H20M 109.5
H20L C207 H20M 109.5
C208 C209 H20N 109.5
C208 C209 H20O 109.5
H20N C209 H20O 109.5
C208 C209 H20P 109.5
H20N C209 H20P 109.5
H20O C209 H20P 109.5
C5 C4 C3 106.4(5)
C5 C4 H4A 110.5
C3 C4 H4A 110.5
C5 C4 H4B 110.5
C3 C4 H4B 110.5
H4A C4 H4B 108.6
C306 C307 H30N 109.5
C306 C307 H30O 109.5
H30N C307 H30O 109.5
C306 C307 H30P 109.5
H30N C307 H30P 109.5
H30O C307 H30P 109.5
C208 C210 H21C 109.5
C208 C210 H21D 109.5
H21C C210 H21D 109.5
C208 C210 H21E 109.5
H21C C210 H21E 109.5
H21D C210 H21E 109.5
C141 C142 H14A 109.5
C141 C142 H14B 109.5
H14A C142 H14B 109.5
C141 C142 H14C 109.5
H14A C142 H14C 109.5
H14B C142 H14C 109.5
C141 C143 H14D 109.5
C141 C143 H14E 109.5
H14D C143 H14E 109.5
C141 C143 H14F 109.5
H14D C143 H14F 109.5
H14E C143 H14F 109.5
C141 C144 H14G 109.5
C141 C144 H14H 109.5
H14G C144 H14H 109.5
C141 C144 H14I 109.5
H14G C144 H14I 109.5
H14H C144 H14I 109.5
C141 C145 H14J 109.5
C141 C145 H14K 109.5
H14J C145 H14K 109.5
C141 C145 H14L 109.5
H14J C145 H14L 109.5
H14K C145 H14L 109.5
C141 C146 H14M 109.5
C141 C146 H14N 109.5
H14M C146 H14N 109.5
C141 C146 H14O 109.5
H14M C146 H14O 109.5
H14N C146 H14O 109.5
C141 C147 H14P 109.5
C141 C147 H14Q 109.5
H14P C147 H14Q 109.5
C141 C147 H14R 109.5
H14P C147 H14R 109.5
H14Q C147 H14R 109.5
C61 C62 H62A 109.5
C61 C62 H62B 109.5
H62A C62 H62B 109.5
C61 C62 H62C 109.5
H62A C62 H62C 109.5
H62B C62 H62C 109.5
C61 C64 H64A 109.5
C61 C64 H64B 109.5
H64A C64 H64B 109.5
C61 C64 H64C 109.5
H64A C64 H64C 109.5
H64B C64 H64C 109.5
C61 C66 H66A 109.5
C61 C66 H66B 109.5
H66A C66 H66B 109.5
C61 C66 H66C 109.5
H66A C66 H66C 109.5
H66B C66 H66C 109.5
C61 C63 H63A 109.5
C61 C63 H63B 109.5
H63A C63 H63B 109.5
C61 C63 H63C 109.5
H63A C63 H63C 109.5
H63B C63 H63C 109.5
C61 C65 H65A 109.5
C61 C65 H65B 109.5
H65A C65 H65B 109.5
C61 C65 H65C 109.5
H65A C65 H65C 109.5
H65B C65 H65C 109.5
C61 C67 H67A 109.5
C61 C67 H67B 109.5
H67A C67 H67B 109.5
C61 C67 H67C 109.5
H67A C67 H67C 109.5
H67B C67 H67C 109.5

loop_
_geom_bond_atom_site_label_1
_geom_bond_atom_site_label_2
_geom_bond_distance
V2 O104 1.594(3)
V2 O103 1.761(3)
V2 O101 1.909(3)
V2 O102 1.910(3)
V2 N101 2.231(4)
V2 N102 2.469(5)
V1 O4 1.589(3)
V1 O3 1.772(3)
V1 O1 1.898(3)
V1 O2 1.913(3)
V1 N1 2.249(4)
V1 N2 2.464(4)
V4 O304 1.593(4)
V4 O303 1.775(3)
V4 O302 1.897(3)
V4 O301 1.910(3)
V4 N301 2.227(4)
V4 N302 2.428(5)
V3 O204 1.598(4)
V3 O203 1.771(3)
V3 O201 1.890(3)
V3 O202 1.903(3)
V3 N201 2.237(4)
V3 N202 2.494(4)
O1 C21 1.352(5)
O202 C221 1.354(5)
O2 C11 1.362(6)
O101 C111 1.360(6)
O3 C8 1.419(6)
O201 C211 1.350(6)
O303 C308 1.416(6)
O103 C108 1.423(6)
O102 C121 1.359(5)
O301 C311 1.348(5)
O302 C321 1.356(6)
O203 C208 1.414(7)
N301 C317 1.482(6)
N301 C301 1.491(7)
N301 C327 1.500(6)
N1 C1 1.482(6)
N1 C27 1.486(6)
N1 C17 1.503(6)
N201 C201 1.487(6)
N201 C217 1.490(6)
N201 C227 1.494(6)
N102 C102 1.500(6)
N102 C106 1.505(6)
N102 C105 1.506(6)
C14 C15 1.385(6)
C14 C13 1.395(7)
C14 C41 1.537(7)
N2 C2 1.487(6)
N2 C6 1.489(6)
N2 C5 1.497(6)
C11 C16 1.391(6)
C11 C12 1.416(6)
N101 C129 1.468(6)
N101 C101 1.485(6)
N101 C127 1.492(6)
C211 C216 1.400(6)
C211 C212 1.417(6)
C213 C214 1.382(7)
C213 C212 1.400(7)
C213 H213 0.9300
N302 C306 1.486(6)
N302 C302 1.487(7)
N302 C305 1.505(7)
C16 C15 1.394(7)
C16 C17 1.475(6)
C111 C116 1.387(7)
C111 C112 1.429(6)
C1 C2 1.529(7)
C1 H1A 0.9700
C1 H1B 0.9700
C215 C214 1.386(6)
C215 C216 1.394(7)
C215 H215 0.9300
C22 C23 1.399(6)
C22 C21 1.419(7)
C22 C51 1.535(7)
C13 C12 1.383(7)
C13 H13 0.9300
C15 H15 0.9300
C216 C217 1.510(6)
C2 C3 1.521(7)
C2 H2 0.9800
N202 C206 1.500(6)
N202 C205 1.504(6)
N202 C202 1.515(7)
C121 C122 1.404(6)
C121 C126 1.407(7)
C217 H21A 0.9700
C217 H21B 0.9700
C31 C32 1.527(7)
C31 C12 1.528(6)
C31 C33 1.528(7)
C31 C34 1.536(6)
C314 C315 1.370(7)
C314 C313 1.403(7)
C314 C341 1.536(6)
C322 C321 1.394(7)
C322 C323 1.401(7)
C322 C351 1.549(7)
C311 C316 1.400(7)
C311 C312 1.421(7)
C124 C125 1.384(7)
C124 C123 1.405(7)
C124 C161 1.531(7)
C27 C26 1.502(7)
C27 H27A 0.9700
C27 H27B 0.9700
C325 C326 1.388(7)
C325 C324 1.393(7)
C325 H325 0.9300
C21 C26 1.395(7)
C122 C123 1.392(6)
C122 C151 1.529(7)
C312 C313 1.378(7)
C312 C331 1.545(7)
C61 C64 1.477(10)
C61 C67 1.480(13)
C61 C66 1.525(13)
C61 C63 1.540(12)
C61 C24 1.547(6)
C61 C65 1.588(13)
C61 C62 1.590(11)
C26 C25 1.397(6)
C321 C326 1.410(7)
C41 C44 1.518(8)
C41 C42 1.529(7)
C41 C43 1.532(7)
C225 C224 1.386(7)
C225 C226 1.392(7)
C225 H225 0.9300
C126 C125 1.387(7)
C126 C127 1.480(7)
C241 C243 1.531(7)
C241 C244 1.534(8)
C241 C242 1.538(7)
C241 C214 1.545(7)
C23 C24 1.393(7)
C23 H23 0.9300
C6 C7 1.535(7)
C6 H6A 0.9700
C6 H6B 0.9700
C227 C226 1.495(7)
C227 H22A 0.9700
C227 H22B 0.9700
C323 C324 1.384(7)
C323 H323 0.9300
C222 C223 1.400(6)
C222 C221 1.403(7)
C222 C251 1.530(7)
C113 C112 1.378(7)
C113 C114 1.402(7)
C113 H113 0.9300
C309 C308 1.512(8)
C309 H30A 0.9600
C309 H30B 0.9600
C309 H30C 0.9600
C226 C221 1.394(7)
C5 C4 1.482(7)
C5 H5A 0.9700
C5 H5B 0.9700
C101 C102 1.512(7)
C101 H10A 0.9700
C101 H10B 0.9700
C123 H123 0.9300
C331 C334 1.519(8)
C331 C333 1.542(7)
C331 C332 1.544(7)
C223 C224 1.392(7)
C223 H223 0.9300
C341 C342 1.520(8)
C341 C344 1.524(7)
C341 C343 1.531(8)
C151 C154 1.527(7)
C151 C152 1.534(7)
C151 C153 1.538(6)
C25 C24 1.378(7)
C25 H25 0.9300
C114 C115 1.374(7)
C114 C141 1.527(8)
C129 C116 1.513(6)
C129 H12A 0.9700
C129 H12B 0.9700
C212 C232 1.535(7)
C127 H12C 0.9700
C127 H12D 0.9700
C17 H17A 0.9700
C17 H17B 0.9700
C51 C53 1.521(7)
C51 C54 1.529(7)
C51 C52 1.539(7)
C152 H15A 0.9600
C152 H15B 0.9600
C152 H15C 0.9600
C301 C302 1.538(7)
C301 H30D 0.9700
C301 H30E 0.9700
C7 H7A 0.9600
C7 H7B 0.9600
C7 H7C 0.9600
C351 C354 1.517(8)
C351 C352 1.517(7)
C351 C353 1.530(7)
C3 C4 1.525(8)
C3 H3A 0.9700
C3 H3B 0.9700
C112 C131 1.543(7)
C125 H125 0.9300
C102 C103 1.510(7)
C102 H102 0.9800
C116 C115 1.394(7)
C317 C316 1.499(6)
C317 H31A 0.9700
C317 H31B 0.9700
C43 H43A 0.9600
C43 H43B 0.9600
C43 H43C 0.9600
C224 C261 1.543(7)
C232 C235 1.535(7)
C232 C234 1.539(6)
C232 C233 1.543(8)
C324 C361 1.521(8)
C313 H313 0.9300
C326 C327 1.489(7)
C316 C315 1.389(6)
C361 C363 1.531(9)
C361 C362 1.534(8)
C361 C364 1.537(7)
C315 H315 0.9300
C115 H115 0.9300
C327 H32A 0.9700
C327 H32B 0.9700
C33 H33A 0.9600
C33 H33B 0.9600
C33 H33C 0.9600
C308 C310 1.502(7)
C308 H308 0.9800
C244 H24A 0.9600
C244 H24B 0.9600
C244 H24C 0.9600
C161 C163 1.521(7)
C161 C162 1.538(8)
C161 C164 1.541(7)
C251 C254 1.531(8)
C251 C253 1.532(6)
C251 C252 1.553(7)
C253 H25A 0.9600
C253 H25B 0.9600
C253 H25C 0.9600
C53 H53A 0.9600
C53 H53B 0.9600
C53 H53C 0.9600
C34 H34A 0.9600
C34 H34B 0.9600
C34 H34C 0.9600
C203 C202 1.528(7)
C203 C204 1.532(8)
C203 H20A 0.9700
C203 H20B 0.9700
C305 C304 1.521(8)
C305 H30F 0.9700
C305 H30G 0.9700
C333 H33D 0.9600
C333 H33E 0.9600
C333 H33F 0.9600
C54 H54A 0.9600
C54 H54B 0.9600
C54 H54C 0.9600
C202 C201 1.527(7)
C202 H202 0.9800
C52 H52A 0.9600
C52 H52B 0.9600
C52 H52C 0.9600
C106 C107 1.489(7)
C106 H10C 0.9700
C106 H10D 0.9700
C243 H24D 0.9600
C243 H24E 0.9600
C243 H24F 0.9600
C332 H33G 0.9600
C332 H33H 0.9600
C332 H33I 0.9600
C264 C261 1.508(7)
C264 H26A 0.9600
C264 H26B 0.9600
C264 H26C 0.9600
C201 H20C 0.9700
C201 H20D 0.9700
C131 C134 1.517(7)
C131 C132 1.522(9)
C131 C133 1.537(8)
C242 H24G 0.9600
C242 H24H 0.9600
C242 H24I 0.9600
C261 C263 1.532(8)
C261 C262 1.548(8)
C204 C205 1.496(8)
C204 H20E 0.9700
C204 H20F 0.9700
C254 H25D 0.9600
C254 H25E 0.9600
C254 H25F 0.9600
C304 C303 1.508(8)
C304 H30H 0.9700
C304 H30I 0.9700
C262 H26D 0.9600
C262 H26E 0.9600
C262 H26F 0.9600
C42 H42A 0.9600
C42 H42B 0.9600
C42 H42C 0.9600
C164 H16A 0.9600
C164 H16B 0.9600
C164 H16C 0.9600
C110 C108 1.511(8)
C110 H11A 0.9600
C110 H11B 0.9600
C110 H11C 0.9600
C235 H23A 0.9600
C235 H23B 0.9600
C235 H23C 0.9600
C108 C109 1.496(8)
C108 H108 0.9800
C141 C142 1.512(15)
C141 C147 1.520(13)
C141 C144 1.520(18)
C141 C146 1.537(11)
C141 C143 1.544(16)
C141 C145 1.544(11)
C105 C104 1.498(7)
C105 H10E 0.9700
C105 H10F 0.9700
C32 H32C 0.9600
C32 H32D 0.9600
C32 H32E 0.9600
C206 C207 1.478(8)
C206 H20G 0.9700
C206 H20H 0.9700
C162 H16D 0.9600
C162 H16E 0.9600
C162 H16F 0.9600
C302 C303 1.517(8)
C302 H302 0.9800
C103 C104 1.539(7)
C103 H10G 0.9700
C103 H10H 0.9700
C263 H26G 0.9600
C263 H26H 0.9600
C263 H26I 0.9600
C354 H35A 0.9600
C354 H35B 0.9600
C354 H35C 0.9600
C306 C307 1.516(8)
C306 H30J 0.9700
C306 H30K 0.9700
C134 H13A 0.9600
C134 H13B 0.9600
C134 H13C 0.9600
C334 H33J 0.9600
C334 H33K 0.9600
C334 H33L 0.9600
C208 C209 1.458(8)
C208 C210 1.505(9)
C208 H208 0.9800
C353 H35D 0.9600
C353 H35E 0.9600
C353 H35F 0.9600
C107 H10J 0.9600
C107 H10K 0.9600
C107 H10L 0.9600
C9 C8 1.502(8)
C9 H9A 0.9600
C9 H9B 0.9600
C9 H9C 0.9600
C44 H44A 0.9600
C44 H44B 0.9600
C44 H44C 0.9600
C344 H34D 0.9600
C344 H34E 0.9600
C344 H34F 0.9600
C154 H15D 0.9600
C154 H15E 0.9600
C154 H15F 0.9600
C163 H16G 0.9600
C163 H16H 0.9600
C163 H16I 0.9600
C10 C8 1.507(8)
C10 H10M 0.9600
C10 H10N 0.9600
C10 H10O 0.9600
C234 H23D 0.9600
C234 H23E 0.9600
C234 H23F 0.9600
C352 H35G 0.9600
C352 H35H 0.9600
C352 H35I 0.9600
C8 H8 0.9800
C342 H34G 0.9600
C342 H34H 0.9600
C342 H34I 0.9600
C303 H30L 0.9700
C303 H30M 0.9700
C153 H15G 0.9600
C153 H15H 0.9600
C153 H15I 0.9600
C343 H34J 0.9600
C343 H34K 0.9600
C343 H34L 0.9600
C252 H25G 0.9600
C252 H25H 0.9600
C252 H25I 0.9600
C104 H10P 0.9700
C104 H10Q 0.9700
C109 H10R 0.9600
C109 H10S 0.9600
C109 H10T 0.9600
C133 H13D 0.9600
C133 H13E 0.9600
C133 H13F 0.9600
C205 H20I 0.9700
C205 H20J 0.9700
C362 H36A 0.9600
C362 H36B 0.9600
C362 H36C 0.9600
C310 H31C 0.9600
C310 H31D 0.9600
C310 H31E 0.9600
C364 H36D 0.9600
C364 H36E 0.9600
C364 H36F 0.9600
C132 H13G 0.9600
C132 H13H 0.9600
C132 H13I 0.9600
C233 H23G 0.9600
C233 H23H 0.9600
C233 H23I 0.9600
C363 H36G 0.9600
C363 H36H 0.9600
C363 H36I 0.9600
C207 H20K 0.9600
C207 H20L 0.9600
C207 H20M 0.9600
C209 H20N 0.9600
C209 H20O 0.9600
C209 H20P 0.9600
C4 H4A 0.9700
C4 H4B 0.9700
C307 H30N 0.9600
C307 H30O 0.9600
C307 H30P 0.9600
C210 H21C 0.9600
C210 H21D 0.9600
C210 H21E 0.9600
C142 H14A 0.9600
C142 H14B 0.9600
C142 H14C 0.9600
C143 H14D 0.9600
C143 H14E 0.9600
C143 H14F 0.9600
C144 H14G 0.9600
C144 H14H 0.9600
C144 H14I 0.9600
C145 H14J 0.9600
C145 H14K 0.9600
C145 H14L 0.9600
C146 H14M 0.9600
C146 H14N 0.9600
C146 H14O 0.9600
C147 H14P 0.9600
C147 H14Q 0.9600
C147 H14R 0.9600
C62 H62A 0.9600
C62 H62B 0.9600
C62 H62C 0.9600
C64 H64A 0.9600
C64 H64B 0.9600
C64 H64C 0.9600
C66 H66A 0.9600
C66 H66B 0.9600
C66 H66C 0.9600
C63 H63A 0.9600
C63 H63B 0.9600
C63 H63C 0.9600
C65 H65A 0.9600
C65 H65B 0.9600
C65 H65C 0.9600
C67 H67A 0.9600
C67 H67B 0.9600
C67 H67C 0.9600

loop_
_geom_torsion_atom_site_label_1
_geom_torsion_atom_site_label_2
_geom_torsion_atom_site_label_3
_geom_torsion_atom_site_label_4
_geom_torsion
O4 V1 O1 C21 33.3(4)
O3 V1 O1 C21 141.9(4)
O2 V1 O1 C21 -82.8(6)
N1 V1 O1 C21 -62.5(4)
N2 V1 O1 C21 -137.9(4)
O4 V1 O3 C8 -30.5(6)
O1 V1 O3 C8 -128.3(5)
O2 V1 O3 C8 65.0(6)
N1 V1 O3 C8 152.8(5)
N2 V1 O3 C8 149.9(6)
O204 V3 O201 C211 38.2(4)
O203 V3 O201 C211 145.9(4)
O202 V3 O201 C211 -86.7(6)
N201 V3 O201 C211 -54.9(4)
N202 V3 O201 C211 -129.5(4)
O304 V4 O303 C308 17.3(6)
O302 V4 O303 C308 115.8(6)
O301 V4 O303 C308 -79.6(6)
N301 V4 O303 C308 -154.1(5)
N302 V4 O303 C308 -161.5(6)
O104 V2 O103 C108 21.4(6)
O101 V2 O103 C108 -75.6(6)
O102 V2 O103 C108 119.8(5)
N101 V2 O103 C108 -147.6(5)
N102 V2 O103 C108 -160.4(6)
O304 V4 O302 C321 -33.2(4)
O303 V4 O302 C321 -141.9(4)
O301 V4 O302 C321 89.7(6)
N301 V4 O302 C321 60.2(4)
N302 V4 O302 C321 136.1(4)
O204 V3 O203 C208 30.7(7)
O201 V3 O203 C208 -66.6(6)
O202 V3 O203 C208 129.2(6)
N201 V3 O203 C208 -139.8(6)
N202 V3 O203 C208 -151.5(6)
V1 O2 C11 C16 -64.3(5)
V1 O2 C11 C12 118.0(4)
V3 O201 C211 C216 35.5(7)
V3 O201 C211 C212 -144.7(4)
O2 C11 C16 C15 176.7(4)
C12 C11 C16 C15 -5.6(7)
O2 C11 C16 C17 -7.5(6)
C12 C11 C16 C17 170.1(4)
V2 O101 C111 C116 40.0(7)
V2 O101 C111 C112 -143.9(4)
C27 N1 C1 C2 -170.3(4)
C17 N1 C1 C2 73.3(5)
V1 N1 C1 C2 -51.8(5)
C15 C14 C13 C12 -0.3(8)
C41 C14 C13 C12 178.6(5)
C13 C14 C15 C16 0.9(7)
C41 C14 C15 C16 -177.9(5)
C11 C16 C15 C14 2.0(7)
C17 C16 C15 C14 -173.5(4)
C214 C215 C216 C211 1.4(8)
C214 C215 C216 C217 -176.7(5)
O201 C211 C216 C215 175.2(5)
C212 C211 C216 C215 -4.5(8)
O201 C211 C216 C217 -6.8(8)
C212 C211 C216 C217 173.5(5)
C6 N2 C2 C3 101.8(4)
C5 N2 C2 C3 -19.1(5)
V1 N2 C2 C3 -137.3(3)
C6 N2 C2 C1 -138.4(4)
C5 N2 C2 C1 100.7(4)
V1 N2 C2 C1 -17.5(4)
N1 C1 C2 N2 45.9(5)
N1 C1 C2 C3 164.2(4)
V2 O102 C121 C122 123.5(4)
V2 O102 C121 C126 -59.5(6)
C201 N201 C217 C216 59.7(5)
C227 N201 C217 C216 177.7(4)
V3 N201 C217 C216 -60.0(5)
C215 C216 C217 N201 -154.6(5)
C211 C216 C217 N201 27.3(7)
V4 O301 C311 C316 37.6(7)
V4 O301 C311 C312 -145.2(4)
C1 N1 C27 C26 64.8(5)
C17 N1 C27 C26 -177.2(4)
V1 N1 C27 C26 -54.4(5)
V1 O1 C21 C26 45.7(6)
V1 O1 C21 C22 -136.6(4)
C23 C22 C21 O1 -175.6(4)
C51 C22 C21 O1 5.7(7)
C23 C22 C21 C26 2.0(7)
C51 C22 C21 C26 -176.6(4)
O102 C121 C122 C123 -178.3(4)
C126 C121 C122 C123 4.8(7)
O102 C121 C122 C151 6.4(7)
C126 C121 C122 C151 -170.5(5)
O301 C311 C312 C313 -177.6(5)
C316 C311 C312 C313 -0.4(8)
O301 C311 C312 C331 0.2(8)
C316 C311 C312 C331 177.4(5)
O1 C21 C26 C25 175.0(4)
C22 C21 C26 C25 -2.6(7)
O1 C21 C26 C27 -9.1(7)
C22 C21 C26 C27 173.2(5)
N1 C27 C26 C21 22.1(7)
N1 C27 C26 C25 -161.9(4)
V4 O302 C321 C322 123.5(4)
V4 O302 C321 C326 -59.5(6)
C323 C322 C321 O302 -178.2(5)
C351 C322 C321 O302 4.7(7)
C323 C322 C321 C326 5.0(7)
C351 C322 C321 C326 -172.2(5)
C15 C14 C41 C44 103.9(6)
C13 C14 C41 C44 -74.9(6)
C15 C14 C41 C42 -17.3(7)
C13 C14 C41 C42 163.9(5)
C15 C14 C41 C43 -135.8(5)
C13 C14 C41 C43 45.4(7)
C14 C13 C12 C11 -3.1(7)
C14 C13 C12 C31 178.8(5)
O2 C11 C12 C13 -176.5(4)
C16 C11 C12 C13 6.0(7)
O2 C11 C12 C31 1.5(7)
C16 C11 C12 C31 -176.0(4)
C32 C31 C12 C13 103.4(5)
C33 C31 C12 C13 -134.9(5)
C34 C31 C12 C13 -15.1(7)
C32 C31 C12 C11 -74.6(6)
C33 C31 C12 C11 47.2(6)
C34 C31 C12 C11 167.0(5)
O102 C121 C126 C125 177.6(5)
C122 C121 C126 C125 -5.3(8)
O102 C121 C126 C127 -12.5(7)
C122 C121 C126 C127 164.5(5)
C21 C22 C23 C24 0.9(8)
C51 C22 C23 C24 179.6(5)
C2 N2 C6 C7 -57.6(6)
C5 N2 C6 C7 60.7(6)
V1 N2 C6 C7 -179.9(4)
C201 N201 C227 C226 -166.0(4)
C217 N201 C227 C226 77.1(5)
V3 N201 C227 C226 -42.4(5)
C321 C322 C323 C324 -0.9(8)
C351 C322 C323 C324 176.2(5)
C224 C225 C226 C221 0.9(8)
C224 C225 C226 C227 -170.0(5)
N201 C227 C226 C225 -125.0(5)
N201 C227 C226 C221 63.7(6)
C2 N2 C5 C4 1.1(6)
C6 N2 C5 C4 -120.3(5)
V1 N2 C5 C4 120.6(4)
C129 N101 C101 C102 -171.8(4)
C127 N101 C101 C102 71.5(5)
V2 N101 C101 C102 -53.5(4)
C121 C122 C123 C124 -0.8(7)
C151 C122 C123 C124 174.5(5)
C125 C124 C123 C122 -2.8(8)
C161 C124 C123 C122 -177.7(5)
C313 C312 C331 C334 114.8(6)
C311 C312 C331 C334 -63.0(6)
C313 C312 C331 C333 -124.6(5)
C311 C312 C331 C333 57.5(7)
C313 C312 C331 C332 -3.7(8)
C311 C312 C331 C332 178.5(5)
C221 C222 C223 C224 -0.9(8)
C251 C222 C223 C224 174.0(5)
C315 C314 C341 C342 -109.9(6)
C313 C314 C341 C342 70.1(6)
C315 C314 C341 C344 131.0(6)
C313 C314 C341 C344 -48.9(7)
C315 C314 C341 C343 10.0(8)
C313 C314 C341 C343 -170.0(5)
C123 C122 C151 C154 3.5(7)
C121 C122 C151 C154 178.5(5)
C123 C122 C151 C152 -115.6(5)
C121 C122 C151 C152 59.4(6)
C123 C122 C151 C153 124.1(5)
C121 C122 C151 C153 -60.9(6)
C21 C26 C25 C24 0.3(8)
C27 C26 C25 C24 -175.9(5)
C26 C25 C24 C23 2.5(8)
C26 C25 C24 C61 -179.5(5)
C22 C23 C24 C25 -3.2(8)
C22 C23 C24 C61 178.8(5)
C64 C61 C24 C25 92.7(8)
C67 C61 C24 C25 -78.9(10)
C66 C61 C24 C25 -33.7(10)
C63 C61 C24 C25 148.5(8)
C65 C61 C24 C25 35.3(9)
C62 C61 C24 C25 -150.1(7)
C64 C61 C24 C23 -89.4(9)
C67 C61 C24 C23 99.0(10)
C66 C61 C24 C23 144.2(9)
C63 C61 C24 C23 -33.6(9)
C65 C61 C24 C23 -146.7(7)
C62 C61 C24 C23 27.9(8)
C112 C113 C114 C115 0.5(8)
C112 C113 C114 C141 178.4(5)
C101 N101 C129 C116 62.6(5)
C127 N101 C129 C116 -179.1(4)
V2 N101 C129 C116 -56.6(5)
C214 C213 C212 C211 -3.5(8)
C214 C213 C212 C232 173.3(5)
O201 C211 C212 C213 -174.4(5)
C216 C211 C212 C213 5.4(8)
O201 C211 C212 C232 8.8(8)
C216 C211 C212 C232 -171.4(5)
C125 C126 C127 N101 -126.7(5)
C121 C126 C127 N101 63.6(6)
C129 N101 C127 C126 76.5(5)
C101 N101 C127 C126 -164.8(4)
V2 N101 C127 C126 -42.3(5)
C11 C16 C17 N1 62.9(5)
C15 C16 C17 N1 -121.5(5)
C1 N1 C17 C16 -168.5(4)
C27 N1 C17 C16 74.4(5)
V1 N1 C17 C16 -45.5(5)
C23 C22 C51 C53 113.5(5)
C21 C22 C51 C53 -67.9(6)
C23 C22 C51 C54 -7.0(7)
C21 C22 C51 C54 171.7(5)
C23 C22 C51 C52 -125.7(5)
C21 C22 C51 C52 52.9(6)
C317 N301 C301 C302 -168.7(4)
C327 N301 C301 C302 74.7(5)
V4 N301 C301 C302 -50.7(5)
C321 C322 C351 C354 58.5(6)
C323 C322 C351 C354 -118.5(6)
C321 C322 C351 C352 -62.1(7)
C323 C322 C351 C352 120.9(6)
C321 C322 C351 C353 178.1(5)
C323 C322 C351 C353 1.0(7)
N2 C2 C3 C4 28.9(5)
C1 C2 C3 C4 -91.6(5)
C114 C113 C112 C111 0.6(8)
C114 C113 C112 C131 179.3(5)
O101 C111 C112 C113 -177.5(5)
C116 C111 C112 C113 -1.3(7)
O101 C111 C112 C131 3.9(8)
C116 C111 C112 C131 -179.9(5)
C123 C124 C125 C126 2.4(7)
C161 C124 C125 C126 177.1(5)
C121 C126 C125 C124 1.6(8)
C127 C126 C125 C124 -167.6(5)
C106 N102 C102 C103 98.4(5)
C105 N102 C102 C103 -18.9(5)
V2 N102 C102 C103 -137.9(3)
C106 N102 C102 C101 -140.8(4)
C105 N102 C102 C101 101.9(5)
V2 N102 C102 C101 -17.0(4)
N101 C101 C102 N102 46.7(5)
N101 C101 C102 C103 164.4(4)
C212 C213 C214 C215 0.4(8)
C212 C213 C214 C241 -176.2(5)
C216 C215 C214 C213 0.7(8)
C216 C215 C214 C241 177.4(5)
C243 C241 C214 C213 -15.4(7)
C244 C241 C214 C213 -135.6(5)
C242 C241 C214 C213 103.7(6)
C243 C241 C214 C215 168.1(5)
C244 C241 C214 C215 48.0(6)
C242 C241 C214 C215 -72.7(6)
O101 C111 C116 C115 177.0(5)
C112 C111 C116 C115 0.8(8)
O101 C111 C116 C129 -5.8(8)
C112 C111 C116 C129 178.1(5)
N101 C129 C116 C111 22.5(7)
N101 C129 C116 C115 -160.1(5)
C301 N301 C317 C316 62.3(6)
C327 N301 C317 C316 179.0(4)
V4 N301 C317 C316 -57.3(5)
C226 C225 C224 C223 2.7(8)
C226 C225 C224 C261 179.3(5)
C222 C223 C224 C225 -2.7(8)
C222 C223 C224 C261 -179.2(5)
C213 C212 C232 C235 125.7(5)
C211 C212 C232 C235 -57.6(7)
C213 C212 C232 C234 2.5(7)
C211 C212 C232 C234 179.2(5)
C213 C212 C232 C233 -114.8(6)
C211 C212 C232 C233 61.9(6)
C322 C323 C324 C325 -2.7(8)
C322 C323 C324 C361 -180.0(5)
C326 C325 C324 C323 2.2(8)
C326 C325 C324 C361 179.6(5)
C311 C312 C313 C314 -0.7(8)
C331 C312 C313 C314 -178.5(5)
C315 C314 C313 C312 1.5(8)
C341 C314 C313 C312 -178.5(5)
C324 C325 C326 C321 1.7(8)
C324 C325 C326 C327 -168.7(5)
O302 C321 C326 C325 177.5(4)
C322 C321 C326 C325 -5.4(7)
O302 C321 C326 C327 -11.5(6)
C322 C321 C326 C327 165.5(4)
O301 C311 C316 C315 177.8(5)
C312 C311 C316 C315 0.6(8)
O301 C311 C316 C317 -3.3(8)
C312 C311 C316 C317 179.5(5)
N301 C317 C316 C315 -159.4(5)
N301 C317 C316 C311 21.6(8)
C323 C324 C361 C363 110.3(6)
C325 C324 C361 C363 -66.9(6)
C323 C324 C361 C362 -9.2(8)
C325 C324 C361 C362 173.5(5)
C323 C324 C361 C364 -128.7(6)
C325 C324 C361 C364 54.1(7)
C313 C314 C315 C316 -1.4(8)
C341 C314 C315 C316 178.6(5)
C311 C316 C315 C314 0.4(8)
C317 C316 C315 C314 -178.6(5)
C113 C114 C115 C116 -1.1(8)
C141 C114 C115 C116 -178.9(5)
C111 C116 C115 C114 0.4(8)
C129 C116 C115 C114 -177.0(5)
C325 C326 C327 N301 -128.0(5)
C321 C326 C327 N301 61.4(6)
C317 N301 C327 C326 77.0(5)
C301 N301 C327 C326 -165.0(4)
V4 N301 C327 C326 -42.3(5)
V4 O303 C308 C310 -142.8(5)
V4 O303 C308 C309 -16.5(8)
V3 O202 C221 C226 -62.8(5)
V3 O202 C221 C222 119.9(4)
C225 C226 C221 O202 177.9(4)
C227 C226 C221 O202 -10.6(6)
C225 C226 C221 C222 -4.7(8)
C227 C226 C221 C222 166.7(4)
C223 C222 C221 O202 -178.2(4)
C251 C222 C221 O202 6.9(7)
C223 C222 C221 C226 4.6(7)
C251 C222 C221 C226 -170.2(4)
C125 C124 C161 C163 17.9(7)
C123 C124 C161 C163 -167.6(5)
C125 C124 C161 C162 138.7(5)
C123 C124 C161 C162 -46.7(6)
C125 C124 C161 C164 -101.2(6)
C123 C124 C161 C164 73.3(6)
C223 C222 C251 C254 12.6(7)
C221 C222 C251 C254 -172.8(5)
C223 C222 C251 C253 134.0(5)
C221 C222 C251 C253 -51.4(7)
C223 C222 C251 C252 -106.9(5)
C221 C222 C251 C252 67.7(6)
C306 N302 C305 C304 -125.4(5)
C302 N302 C305 C304 -3.2(6)
V4 N302 C305 C304 116.4(4)
C206 N202 C202 C203 108.0(5)
C205 N202 C202 C203 -9.5(5)
V3 N202 C202 C203 -128.0(4)
C206 N202 C202 C201 -133.6(4)
C205 N202 C202 C201 108.8(5)
V3 N202 C202 C201 -9.6(5)
C204 C203 C202 N202 30.8(6)
C204 C203 C202 C201 -89.3(5)
C102 N102 C106 C107 -176.8(4)
C105 N102 C106 C107 -62.0(6)
V2 N102 C106 C107 62.3(5)
C217 N201 C201 C202 -169.9(4)
C227 N201 C201 C202 73.8(5)
V3 N201 C201 C202 -51.5(5)
N202 C202 C201 N201 39.5(6)
C203 C202 C201 N201 156.1(4)
C113 C112 C131 C134 3.2(8)
C111 C112 C131 C134 -178.2(5)
C113 C112 C131 C132 122.7(6)
C111 C112 C131 C132 -58.7(7)
C113 C112 C131 C133 -116.8(6)
C111 C112 C131 C133 61.8(7)
C225 C224 C261 C264 -72.6(6)
C223 C224 C261 C264 103.8(6)
C225 C224 C261 C263 166.4(5)
C223 C224 C261 C263 -17.2(7)
C225 C224 C261 C262 48.3(7)
C223 C224 C261 C262 -135.3(5)
C202 C203 C204 C205 -40.2(6)
N302 C305 C304 C303 24.8(6)
V2 O103 C108 C109 -152.1(5)
V2 O103 C108 C110 -27.3(8)
C115 C114 C141 C142 57.5(11)
C113 C114 C141 C142 -120.2(11)
C115 C114 C141 C147 -141.0(9)
C113 C114 C141 C147 41.2(10)
C115 C114 C141 C144 -173.7(14)
C113 C114 C141 C144 8.5(15)
C115 C114 C141 C146 -17.2(11)
C113 C114 C141 C146 165.1(10)
C115 C114 C141 C143 -58.6(13)
C113 C114 C141 C143 123.6(12)
C115 C114 C141 C145 100.4(7)
C113 C114 C141 C145 -77.3(8)
C102 N102 C105 C104 -6.3(6)
C106 N102 C105 C104 -122.1(5)
V2 N102 C105 C104 111.7(4)
C205 N202 C206 C207 -60.1(6)
C202 N202 C206 C207 -174.4(5)
V3 N202 C206 C207 64.2(5)
C306 N302 C302 C303 101.0(5)
C305 N302 C302 C303 -19.5(5)
V4 N302 C302 C303 -138.6(4)
C306 N302 C302 C301 -139.5(5)
C305 N302 C302 C301 100.0(5)
V4 N302 C302 C301 -19.1(5)
N301 C301 C302 N302 46.1(6)
N301 C301 C302 C303 163.4(4)
N102 C102 C103 C104 36.0(6)
C101 C102 C103 C104 -85.3(5)
C302 N302 C306 C307 -56.0(7)
C305 N302 C306 C307 62.6(6)
V4 N302 C306 C307 -178.1(4)
V3 O203 C208 C209 -173.0(5)
V3 O203 C208 C210 -42.9(9)
V1 O3 C8 C9 61.0(8)
V1 O3 C8 C10 -172.0(4)
C305 C304 C303 C302 -36.0(6)
N302 C302 C303 C304 34.7(6)
C301 C302 C303 C304 -85.7(5)
N102 C105 C104 C103 28.3(6)
C102 C103 C104 C105 -39.1(6)
C203 C204 C205 N202 35.3(6)
C206 N202 C205 C204 -130.9(5)
C202 N202 C205 C204 -16.3(6)
V3 N202 C205 C204 102.3(4)
N2 C5 C4 C3 17.1(7)
C2 C3 C4 C5 -27.9(6)
